data_1540552
loop_
_publ_author_name
'Wood, Christopher'
'Ronson, Tanya'
'McConnell, Anna'
'Roberts, Derrick A.'
'Nitschke, Jonathan'

_publ_section_title
;
 Dual stimuli-induced formation of a \m-hydroxido bridged
 [Zn9L5(\m-OH)6]12+half-pipe
;
_journal_name_full 'Chem. Sci.'
_journal_paper_doi 10.1039/C5SC03926F
_journal_year 2015
_chemical_formula_moiety 'C180 H146 N30 O16 Zn9, 8(C2 F6 N O4 S2), 4(O4 Re), C2 H3 N'
_chemical_formula_sum 'C198 H149 F48 N39 O64 Re4 S16 Zn9'
_chemical_formula_weight 6856.64
_space_group_crystal_system monoclinic
_space_group_IT_number 14
_space_group_name_Hall '-P 2ybc'
_space_group_name_H-M_alt 'P 1 21/c 1'
_symmetry_space_group_name_Hall '-P 2ybc'
_symmetry_space_group_name_H-M 'P 1 21/c 1'
_atom_sites_solution_hydrogens mixed
_audit_creation_method SHELXL-2014/6
_audit_update_record
;
2015-07-01 deposited with the CCDC.
2015-11-11 downloaded from the CCDC.
;
_cell_angle_alpha 90
_cell_angle_beta 115.6360(10)
_cell_angle_gamma 90
_cell_formula_units_Z 4
_cell_length_a 38.4811(16)
_cell_length_b 22.2330(9)
_cell_length_c 33.8318(14)
_cell_measurement_temperature 180(2)
_cell_measurement_theta_max 93.632
_cell_measurement_theta_min 4.929
_cell_volume 26095.5(19)
_computing_cell_refinement 'Bruker SAINT'
_computing_data_collection 'Bruker APEX2'
_computing_data_reduction 'Bruker SAINT'
_computing_structure_refinement 'SHELXL-2014/6 (Sheldrick, 2014)'
_computing_structure_solution 'SUPERFLIP (Palatinus & Chapuis, 2007)'
_diffrn_ambient_temperature 180(2)
_diffrn_measured_fraction_theta_full 0.992
_diffrn_measured_fraction_theta_max 0.993
_diffrn_measurement_device_type 'Bruker APEX-II CCD'
_diffrn_measurement_method '\f and \w scans'
_diffrn_radiation_monochromator graphite
_diffrn_radiation_source 'sealed tube'
_diffrn_radiation_type CuK\a
_diffrn_radiation_wavelength 1.54178
_diffrn_reflns_av_R_equivalents 0.0537
_diffrn_reflns_av_unetI/netI 0.0547
_diffrn_reflns_laue_measured_fraction_full 0.992
_diffrn_reflns_laue_measured_fraction_max 0.993
_diffrn_reflns_limit_h_max 36
_diffrn_reflns_limit_h_min -29
_diffrn_reflns_limit_k_max 20
_diffrn_reflns_limit_k_min -21
_diffrn_reflns_limit_l_max 32
_diffrn_reflns_limit_l_min -32
_diffrn_reflns_number 131433
_diffrn_reflns_point_group_measured_fraction_full 0.992
_diffrn_reflns_point_group_measured_fraction_max 0.993
_diffrn_reflns_theta_full 47.440
_diffrn_reflns_theta_max 47.438
_diffrn_reflns_theta_min 2.360
_diffrn_standards_number 0
_exptl_absorpt_coefficient_mu 6.636
_exptl_absorpt_correction_T_max 0.7493
_exptl_absorpt_correction_T_min 0.6123
_exptl_absorpt_correction_type multi-scan
_exptl_absorpt_process_details SADABS
_exptl_crystal_colour yellow
_exptl_crystal_density_diffrn 1.745
_exptl_crystal_description block
_exptl_crystal_F_000 13520
_exptl_crystal_recrystallization_method 'Re-crystallisation from solvent: acetonitrile, diethyl ether'
_exptl_crystal_size_max 0.122
_exptl_crystal_size_mid 0.077
_exptl_crystal_size_min 0.061
_refine_diff_density_max 1.215
_refine_diff_density_min -0.589
_refine_diff_density_rms 0.122
_refine_ls_extinction_method none
_refine_ls_goodness_of_fit_ref 1.072
_refine_ls_hydrogen_treatment constr
_refine_ls_matrix_type full
_refine_ls_number_parameters 2260
_refine_ls_number_reflns 23676
_refine_ls_number_restraints 5215
_refine_ls_restrained_S_all 1.001
_refine_ls_R_factor_all 0.1103
_refine_ls_R_factor_gt 0.0786
_refine_ls_shift/su_max 0.001
_refine_ls_shift/su_mean 0.000
_refine_ls_structure_factor_coef Fsqd
_refine_ls_weighting_details 'w=1/[\s^2^(Fo^2^)+(0.1616P)^2^+31.3679P] where P=(Fo^2^+2Fc^2^)/3'
_refine_ls_weighting_scheme calc
_refine_ls_wR_factor_gt 0.2314
_refine_ls_wR_factor_ref 0.2483
_reflns_Friedel_coverage 0.000
_reflns_number_gt 16225
_reflns_number_total 23676
_reflns_threshold_expression 'I > 2\s(I)'
_cod_data_source_file c5sc03926f2.cif
_cod_data_source_block jn1501_sq_d
_cod_database_code 1540552
_shelx_space_group_comment
;
The symmetry employed for this shelxl refinement is uniquely defined
by the following loop, which should always be used as a source of
symmetry information in preference to the above space-group names.
They are only intended as comments.
;
_shelx_estimated_absorpt_t_min 0.498
_shelx_estimated_absorpt_t_max 0.688
_shelxl_version_number 2014/6

loop_
_space_group_symop_operation_xyz
'x, y, z'
'-x, y+1/2, -z+1/2'
'-x, -y, -z'
'x, -y-1/2, z-1/2'

loop_
_atom_site_label
_atom_site_type_symbol
_atom_site_fract_x
_atom_site_fract_y
_atom_site_fract_z
_atom_site_U_iso_or_equiv
_atom_site_adp_type
_atom_site_occupancy
_atom_site_site_symmetry_order
_atom_site_calc_flag
_atom_site_refinement_flags_posn
_atom_site_refinement_flags_adp
_atom_site_refinement_flags_occupancy
_atom_site_disorder_assembly
_atom_site_disorder_group
Zn1 Zn 0.14281(5) 0.11060(6) 0.39829(4) 0.0661(5) Uani 1 1 d . . . . .
Zn2 Zn 0.08542(5) -0.01758(7) 0.33939(5) 0.0698(5) Uani 1 1 d D . . . .
Zn3 Zn 0.02035(5) -0.09020(8) 0.24343(5) 0.0888(6) Uani 1 1 d . . . . .
Zn4 Zn 0.32574(5) 0.01281(6) 0.34999(5) 0.0694(5) Uani 1 1 d . . . . .
Zn5 Zn 0.24733(4) -0.01706(6) 0.24968(4) 0.0660(5) Uani 1 1 d . . . . .
Zn6 Zn 0.16914(5) 0.02346(6) 0.15200(5) 0.0673(5) Uani 1 1 d D . . . .
Zn7 Zn 0.47584(5) -0.06353(8) 0.25112(5) 0.0855(6) Uani 1 1 d D . . . .
Zn8 Zn 0.40873(5) 0.01728(7) 0.16109(5) 0.0766(5) Uani 1 1 d D . . . .
Zn9 Zn 0.34984(5) 0.14631(7) 0.10862(5) 0.0797(5) Uani 1 1 d . . . . .
O31 O -0.1221(4) -0.2598(6) 0.2629(5) 0.179(5) Uani 1 1 d D U . . .
O32 O 0.5205(3) 0.3015(6) 0.1321(4) 0.153(4) Uani 1 1 d D U . . .
N1 N -0.0378(3) -0.1080(5) 0.2024(3) 0.111(4) Uani 1 1 d D U . . .
N2 N 0.0092(3) -0.0335(4) 0.1870(3) 0.082(3) Uani 1 1 d D U . . .
N3 N 0.1161(2) 0.0644(4) 0.1352(3) 0.061(2) Uani 1 1 d D U . . .
N4 N 0.1800(3) 0.1142(4) 0.1372(3) 0.068(2) Uani 1 1 d D U . . .
N5 N 0.3117(3) 0.1980(4) 0.1240(3) 0.069(2) Uani 1 1 d D U . . .
N6 N 0.3812(3) 0.2317(4) 0.1310(3) 0.082(3) Uani 1 1 d D U . . .
C1 C -0.0630(3) -0.1459(5) 0.2143(3) 0.124(4) Uani 1 1 d DG U . A 1
C2 C -0.0947(3) -0.1227(4) 0.2189(3) 0.144(5) Uani 1 1 d DG U . A 1
H2 H -0.1020 -0.0819 0.2114 0.173 Uiso 1 1 calc R U . A 1
C3 C -0.1154(3) -0.1591(6) 0.2344(4) 0.145(5) Uani 1 1 d DG U . A 1
H3 H -0.1370 -0.1432 0.2375 0.174 Uiso 1 1 calc R U . A 1
C4 C -0.1046(3) -0.2186(5) 0.2453(3) 0.153(5) Uani 1 1 d DG U . A 1
C5 C -0.0730(3) -0.2419(4) 0.2407(3) 0.141(5) Uani 1 1 d DG U . A 1
H5 H -0.0656 -0.2826 0.2482 0.169 Uiso 1 1 calc R U . A 1
C6 C -0.0522(3) -0.2055(5) 0.2252(3) 0.136(5) Uani 1 1 d DG U . . .
H6 H -0.0306 -0.2213 0.2221 0.163 Uiso 1 1 calc R U . A 1
C7 C -0.1537(5) -0.2358(10) 0.2664(6) 0.180(8) Uani 1 1 d D U . . .
H7A H -0.1648 -0.2660 0.2787 0.270 Uiso 1 1 calc R U . . .
H7B H -0.1458 -0.2005 0.2856 0.270 Uiso 1 1 calc R U . . .
H7C H -0.1731 -0.2239 0.2372 0.270 Uiso 1 1 calc R U . . .
C8 C -0.0518(4) -0.0739(6) 0.1687(4) 0.109(4) Uani 1 1 d D U . . .
H8 H -0.0789 -0.0738 0.1512 0.131 Uiso 1 1 calc R U . . .
C9 C -0.0281(3) -0.0360(6) 0.1565(4) 0.096(4) Uani 1 1 d D U . . .
C10 C -0.0411(4) 0.0016(6) 0.1203(4) 0.107(4) Uani 1 1 d D U . . .
H10 H -0.0679 0.0034 0.1013 0.129 Uiso 1 1 calc R U . . .
C11 C -0.0156(3) 0.0361(7) 0.1118(4) 0.102(4) Uani 1 1 d D U . . .
H11 H -0.0243 0.0602 0.0861 0.123 Uiso 1 1 calc R U . . .
C12 C 0.0234(3) 0.0356(5) 0.1414(3) 0.080(3) Uani 1 1 d D U . . .
C13 C 0.0335(3) 0.0022(5) 0.1794(3) 0.078(3) Uani 1 1 d D U . . .
H13 H 0.0593 0.0050 0.2014 0.093 Uiso 1 1 calc R U . . .
C14 C 0.0859(3) 0.0381(5) 0.1388(3) 0.063(3) Uani 1 1 d D U . . .
H14 H 0.0878 -0.0036 0.1453 0.076 Uiso 1 1 calc R U . . .
C15 C 0.0527(3) 0.0674(5) 0.1336(3) 0.071(3) Uani 1 1 d D U . . .
C16 C 0.0508(4) 0.1290(6) 0.1220(5) 0.107(4) Uani 1 1 d D U . . .
H16 H 0.0280 0.1513 0.1161 0.129 Uiso 1 1 calc R U . . .
C17 C 0.0811(3) 0.1564(6) 0.1194(5) 0.103(4) Uani 1 1 d D U . . .
H17 H 0.0799 0.1983 0.1133 0.124 Uiso 1 1 calc R U . . .
C18 C 0.1139(3) 0.1246(5) 0.1255(4) 0.073(3) Uani 1 1 d D U . . .
C19 C 0.1485(3) 0.1501(5) 0.1250(4) 0.069(3) Uani 1 1 d D U . . .
C20 C 0.1518(3) 0.2103(5) 0.1143(4) 0.087(4) Uani 1 1 d D U . . .
H20 H 0.1299 0.2357 0.1054 0.104 Uiso 1 1 calc R U . . .
C21 C 0.1849(3) 0.2332(5) 0.1162(4) 0.086(4) Uani 1 1 d D U . . .
H21 H 0.1860 0.2734 0.1074 0.104 Uiso 1 1 calc R U . . .
C22 C 0.2178(3) 0.1962(5) 0.1317(3) 0.065(3) Uani 1 1 d D U . . .
C23 C 0.2133(3) 0.1371(4) 0.1422(3) 0.058(3) Uani 1 1 d D U . . .
H23 H 0.2354 0.1119 0.1536 0.070 Uiso 1 1 calc R U . . .
C24 C 0.2778(3) 0.1816(5) 0.1212(3) 0.069(3) Uani 1 1 d D U . . .
H24 H 0.2681 0.1434 0.1089 0.083 Uiso 1 1 calc R U . . .
C25 C 0.2550(3) 0.2171(4) 0.1354(3) 0.062(3) Uani 1 1 d D U . . .
C26 C 0.2701(3) 0.2730(5) 0.1524(4) 0.080(3) Uani 1 1 d D U . . .
H26 H 0.2558 0.2991 0.1620 0.097 Uiso 1 1 calc R U . . .
C27 C 0.3055(3) 0.2912(5) 0.1555(4) 0.088(3) Uani 1 1 d D U . . .
H27 H 0.3154 0.3297 0.1672 0.106 Uiso 1 1 calc R U . . .
C28 C 0.3268(3) 0.2530(5) 0.1416(4) 0.073(3) Uani 1 1 d D U . . .
C29 C 0.3630(3) 0.2690(5) 0.1442(4) 0.077(3) Uani 1 1 d D U . . .
H29 H 0.3739 0.3071 0.1557 0.093 Uiso 1 1 calc R U . . .
C30 C 0.4174(2) 0.2483(5) 0.1322(3) 0.094(4) Uani 1 1 d DG U . . .
C31 C 0.4224(3) 0.3066(4) 0.1206(3) 0.114(4) Uani 1 1 d DG U . . .
H31 H 0.4018 0.3347 0.1121 0.136 Uiso 1 1 calc R U . . .
C32 C 0.4574(3) 0.3236(4) 0.1214(3) 0.127(5) Uani 1 1 d DG U . . .
H32 H 0.4608 0.3635 0.1135 0.153 Uiso 1 1 calc R U . . .
C33 C 0.4875(2) 0.2825(5) 0.1338(3) 0.128(4) Uani 1 1 d DG U . . .
C34 C 0.4825(3) 0.2242(5) 0.1454(3) 0.143(5) Uani 1 1 d DG U . . .
H34 H 0.5030 0.1961 0.1539 0.172 Uiso 1 1 calc R U . . .
C35 C 0.4474(3) 0.2071(4) 0.1445(3) 0.130(5) Uani 1 1 d DG U . . .
H35 H 0.4440 0.1673 0.1524 0.156 Uiso 1 1 calc R U . . .
C36 C 0.5465(5) 0.2540(9) 0.1339(9) 0.218(10) Uani 1 1 d D U . . .
H36A H 0.5694 0.2713 0.1325 0.326 Uiso 1 1 calc R U . . .
H36B H 0.5543 0.2315 0.1613 0.326 Uiso 1 1 calc R U . . .
H36C H 0.5336 0.2267 0.1090 0.326 Uiso 1 1 calc R U . . .
O33 O -0.0551(3) -0.1856(5) 0.3904(4) 0.146(4) Uani 1 1 d D U . . .
O34 O 0.4385(4) 0.2668(7) -0.0165(4) 0.175(5) Uani 1 1 d D U . . .
N7 N 0.0300(3) -0.1598(4) 0.2941(3) 0.093(3) Uani 1 1 d D U . . .
N8 N 0.0618(3) -0.1439(4) 0.2380(3) 0.090(3) Uani 1 1 d D U . . .
N9 N 0.1554(3) -0.0694(4) 0.1593(3) 0.070(2) Uani 1 1 d D U . . .
N10 N 0.1958(3) -0.0260(4) 0.1175(3) 0.069(2) Uani 1 1 d D U . . .
N11 N 0.3102(3) 0.0690(4) 0.0785(3) 0.074(3) Uani 1 1 d D U . . .
N12 N 0.3509(3) 0.1380(5) 0.0477(3) 0.095(3) Uani 1 1 d D U . . .
C37 C 0.0114(3) -0.1640(5) 0.3226(3) 0.108(4) Uani 1 1 d DG U . . .
C38 C 0.0167(3) -0.2131(4) 0.3501(3) 0.118(4) Uani 1 1 d DG U . . .
H38 H 0.0359 -0.2422 0.3535 0.142 Uiso 1 1 calc R U . . .
C39 C -0.0059(3) -0.2194(4) 0.3726(3) 0.136(5) Uani 1 1 d DG U . . .
H39 H -0.0022 -0.2530 0.3914 0.163 Uiso 1 1 calc R U . . .
C40 C -0.0339(3) -0.1767(5) 0.3676(3) 0.127(4) Uani 1 1 d DG U . . .
C41 C -0.0392(2) -0.1277(4) 0.3401(3) 0.118(4) Uani 1 1 d DG U . . .
H41 H -0.0584 -0.0985 0.3367 0.142 Uiso 1 1 calc R U . . .
C42 C -0.0166(3) -0.1213(4) 0.3176(3) 0.110(4) Uani 1 1 d DG U . . .
H42 H -0.0203 -0.0878 0.2988 0.132 Uiso 1 1 calc R U . . .
C43 C -0.0861(5) -0.1447(8) 0.3828(6) 0.152(6) Uani 1 1 d D U . . .
H43A H -0.1052 -0.1641 0.3905 0.229 Uiso 1 1 calc R U . . .
H43B H -0.0983 -0.1333 0.3517 0.229 Uiso 1 1 calc R U . . .
H43C H -0.0761 -0.1086 0.4008 0.229 Uiso 1 1 calc R U . . .
C44 C 0.0543(4) -0.1994(6) 0.2941(4) 0.100(4) Uani 1 1 d D U . . .
H44 H 0.0599 -0.2333 0.3130 0.120 Uiso 1 1 calc R U . . .
C45 C 0.0730(4) -0.1927(5) 0.2657(4) 0.095(3) Uani 1 1 d D U . . .
C46 C 0.1000(4) -0.2316(6) 0.2643(5) 0.110(4) Uani 1 1 d D U . . .
H46 H 0.1062 -0.2667 0.2820 0.132 Uiso 1 1 calc R U . . .
C47 C 0.1188(4) -0.2213(5) 0.2378(4) 0.104(4) Uani 1 1 d D U . . .
H47 H 0.1366 -0.2498 0.2362 0.125 Uiso 1 1 calc R U . . .
C48 C 0.1108(4) -0.1682(5) 0.2137(4) 0.095(3) Uani 1 1 d D U . . .
C49 C 0.0811(4) -0.1324(5) 0.2142(4) 0.094(4) Uani 1 1 d D U . . .
H49 H 0.0742 -0.0974 0.1964 0.112 Uiso 1 1 calc R U . . .
C50 C 0.1381(4) -0.0901(5) 0.1830(4) 0.081(3) Uani 1 1 d D U . . .
H50 H 0.1312 -0.0615 0.1992 0.097 Uiso 1 1 calc R U . . .
C51 C 0.1294(4) -0.1498(5) 0.1861(4) 0.091(3) Uani 1 1 d D U . . .
C52 C 0.1433(4) -0.1908(5) 0.1638(5) 0.107(4) Uani 1 1 d D U . . .
H52 H 0.1400 -0.2328 0.1662 0.128 Uiso 1 1 calc R U . . .
C53 C 0.1612(4) -0.1716(5) 0.1393(4) 0.092(4) Uani 1 1 d D U . . .
H53 H 0.1693 -0.1994 0.1237 0.111 Uiso 1 1 calc R U . . .
C54 C 0.1674(3) -0.1096(5) 0.1376(4) 0.078(3) Uani 1 1 d D U . . .
C55 C 0.1876(3) -0.0860(5) 0.1137(4) 0.080(3) Uani 1 1 d D U . . .
C56 C 0.2022(4) -0.1209(5) 0.0897(4) 0.091(4) Uani 1 1 d D U . . .
H56 H 0.1954 -0.1622 0.0846 0.109 Uiso 1 1 calc R U . . .
C57 C 0.2254(4) -0.0969(5) 0.0742(4) 0.088(4) Uani 1 1 d D U . . .
H57 H 0.2360 -0.1220 0.0595 0.106 Uiso 1 1 calc R U . . .
C58 C 0.2347(3) -0.0352(5) 0.0788(3) 0.077(3) Uani 1 1 d D U . . .
C59 C 0.2173(3) -0.0010(5) 0.1009(4) 0.073(3) Uani 1 1 d D U . . .
H59 H 0.2215 0.0412 0.1037 0.087 Uiso 1 1 calc R U . . .
C60 C 0.2878(3) 0.0378(5) 0.0909(3) 0.072(3) Uani 1 1 d D U . . .
H60 H 0.2897 0.0449 0.1194 0.087 Uiso 1 1 calc R U . . .
C61 C 0.2615(3) -0.0053(5) 0.0650(3) 0.073(3) Uani 1 1 d D U . . .
C62 C 0.2637(4) -0.0221(5) 0.0261(4) 0.090(3) Uani 1 1 d D U . . .
H62 H 0.2488 -0.0548 0.0092 0.108 Uiso 1 1 calc R U . . .
C63 C 0.2873(4) 0.0091(6) 0.0129(4) 0.096(4) Uani 1 1 d D U . . .
H63 H 0.2882 -0.0008 -0.0140 0.116 Uiso 1 1 calc R U . . .
C64 C 0.3101(3) 0.0555(5) 0.0391(4) 0.085(3) Uani 1 1 d D U . . .
C65 C 0.3326(4) 0.0921(6) 0.0251(4) 0.100(4) Uani 1 1 d D U . . .
H65 H 0.3343 0.0827 -0.0014 0.120 Uiso 1 1 calc R U . . .
C66 C 0.3733(3) 0.1708(5) 0.0309(3) 0.115(4) Uani 1 1 d DG U . . .
C67 C 0.3977(3) 0.1414(4) 0.0167(4) 0.149(5) Uani 1 1 d DG U . . .
H67 H 0.3993 0.0987 0.0177 0.179 Uiso 1 1 calc R U . . .
C68 C 0.4198(3) 0.1743(6) 0.0009(4) 0.165(6) Uani 1 1 d DG U . . .
H68 H 0.4365 0.1542 -0.0087 0.198 Uiso 1 1 calc R U . . .
C69 C 0.4174(3) 0.2367(5) -0.0006(3) 0.154(5) Uani 1 1 d DG U . . .
C70 C 0.3930(3) 0.2662(4) 0.0136(3) 0.137(5) Uani 1 1 d DG U . . .
H70 H 0.3914 0.3089 0.0125 0.165 Uiso 1 1 calc R U . . .
C71 C 0.3710(3) 0.2332(5) 0.0293(3) 0.120(4) Uani 1 1 d DG U . . .
H71 H 0.3543 0.2534 0.0390 0.144 Uiso 1 1 calc R U . . .
C72 C 0.4646(8) 0.2321(14) -0.0287(11) 0.255(17) Uiso 0.80(2) 1 d D U P B 1
H72A H 0.4783 0.2594 -0.0398 0.383 Uiso 0.80(2) 1 calc R U P B 1
H72B H 0.4833 0.2107 -0.0029 0.383 Uiso 0.80(2) 1 calc R U P B 1
H72C H 0.4497 0.2030 -0.0515 0.383 Uiso 0.80(2) 1 calc R U P B 1
C72' C 0.4353(18) 0.3279(14) -0.0045(19) 0.08(2) Uiso 0.20(2) 1 d D U P B 2
H72X H 0.4501 0.3543 -0.0149 0.115 Uiso 0.20(2) 1 calc R U P B 2
H72Y H 0.4082 0.3401 -0.0180 0.115 Uiso 0.20(2) 1 calc R U P B 2
H72Z H 0.4456 0.3310 0.0274 0.115 Uiso 0.20(2) 1 calc R U P B 2
O35 O -0.0288(3) -0.0193(5) 0.4502(3) 0.127(3) Uani 1 1 d D U . . .
O36 O 0.5056(5) 0.0623(8) 0.0331(5) 0.211(6) Uani 1 1 d D U . . .
N13 N 0.0827(3) -0.0649(4) 0.3909(3) 0.077(3) Uani 1 1 d D U . . .
N14 N 0.1261(3) -0.0820(4) 0.3475(3) 0.070(2) Uani 1 1 d D U . . .
N15 N 0.2292(3) -0.0907(3) 0.2726(3) 0.061(2) Uani 1 1 d D U . . .
N16 N 0.2668(3) -0.0853(4) 0.2225(3) 0.070(3) Uani 1 1 d D U . . .
N17 N 0.3684(3) -0.0515(4) 0.1487(3) 0.076(3) Uani 1 1 d D U . . .
N18 N 0.4102(3) -0.0198(5) 0.1048(3) 0.093(3) Uani 1 1 d D U . . .
C73 C 0.0557(2) -0.0531(4) 0.4085(3) 0.082(3) Uani 1 1 d DG U . . .
C74 C 0.0517(2) -0.0897(3) 0.4396(3) 0.108(4) Uani 1 1 d DG U . . .
H74 H 0.0684 -0.1230 0.4515 0.130 Uiso 1 1 calc R U . . .
C75 C 0.0231(3) -0.0775(4) 0.4533(3) 0.112(4) Uani 1 1 d DG U . . .
H75 H 0.0204 -0.1025 0.4745 0.135 Uiso 1 1 calc R U . . .
C76 C -0.0014(2) -0.0287(4) 0.4358(3) 0.105(4) Uani 1 1 d DG U . . .
C77 C 0.0026(2) 0.0078(4) 0.4047(3) 0.107(4) Uani 1 1 d DG U . . .
H77 H -0.0142 0.0411 0.3928 0.129 Uiso 1 1 calc R U . . .
C78 C 0.0312(3) -0.0044(4) 0.3911(2) 0.096(4) Uani 1 1 d DG U . . .
H78 H 0.0339 0.0206 0.3698 0.115 Uiso 1 1 calc R U . . .
C79 C -0.0544(5) 0.0287(8) 0.4362(6) 0.161(7) Uani 1 1 d D U . . .
H79A H -0.0404 0.0663 0.4477 0.241 Uiso 1 1 calc R U . . .
H79B H -0.0742 0.0236 0.4469 0.241 Uiso 1 1 calc R U . . .
H79C H -0.0667 0.0301 0.4041 0.241 Uiso 1 1 calc R U . . .
C80 C 0.1055(3) -0.1099(5) 0.4009(4) 0.077(3) Uani 1 1 d D U . . .
H80 H 0.1061 -0.1367 0.4231 0.092 Uiso 1 1 calc R U . . .
C81 C 0.1297(3) -0.1211(5) 0.3803(3) 0.074(3) Uani 1 1 d D U . . .
C82 C 0.1555(4) -0.1686(5) 0.3907(4) 0.091(4) Uani 1 1 d D U . . .
H82 H 0.1570 -0.1964 0.4127 0.109 Uiso 1 1 calc R U . . .
C83 C 0.1791(4) -0.1764(5) 0.3697(4) 0.089(3) Uani 1 1 d D U . . .
H83 H 0.1977 -0.2078 0.3780 0.107 Uiso 1 1 calc R U . . .
C84 C 0.1748(3) -0.1364(5) 0.3355(3) 0.075(3) Uani 1 1 d D U . . .
C85 C 0.1480(3) -0.0902(5) 0.3274(4) 0.072(3) Uani 1 1 d D U . . .
H85 H 0.1455 -0.0620 0.3052 0.087 Uiso 1 1 calc R U . . .
C86 C 0.2093(3) -0.0902(4) 0.2961(3) 0.065(3) Uani 1 1 d D U . . .
H86 H 0.2022 -0.0521 0.3030 0.078 Uiso 1 1 calc R U . . .
C87 C 0.1981(3) -0.1404(4) 0.3115(4) 0.073(3) Uani 1 1 d D U . . .
C88 C 0.2096(4) -0.1954(5) 0.2998(4) 0.091(4) Uani 1 1 d D U . . .
H88 H 0.2032 -0.2320 0.3096 0.110 Uiso 1 1 calc R U . . .
C89 C 0.2296(4) -0.1979(5) 0.2749(4) 0.091(4) Uani 1 1 d D U . . .
H89 H 0.2367 -0.2356 0.2672 0.109 Uiso 1 1 calc R U . . .
C90 C 0.2395(3) -0.1442(4) 0.2609(4) 0.072(3) Uani 1 1 d D U . . .
C91 C 0.2583(3) -0.1416(4) 0.2319(4) 0.072(3) Uani 1 1 d D U . . .
C92 C 0.2694(4) -0.1901(5) 0.2132(4) 0.094(4) Uani 1 1 d D U . . .
H92 H 0.2641 -0.2298 0.2194 0.113 Uiso 1 1 calc R U . . .
C93 C 0.2868(4) -0.1826(5) 0.1875(4) 0.085(3) Uani 1 1 d D U . . .
H93 H 0.2914 -0.2162 0.1732 0.102 Uiso 1 1 calc R U . . .
C94 C 0.2982(3) -0.1258(5) 0.1814(4) 0.078(3) Uani 1 1 d D U . . .
C95 C 0.2855(3) -0.0773(5) 0.1986(4) 0.073(3) Uani 1 1 d D U . . .
H95 H 0.2908 -0.0375 0.1926 0.088 Uiso 1 1 calc R U . . .
C96 C 0.3478(3) -0.0654(5) 0.1698(4) 0.072(3) Uani 1 1 d D U . . .
H96 H 0.3506 -0.0414 0.1942 0.087 Uiso 1 1 calc R U . . .
C97 C 0.3219(3) -0.1137(5) 0.1584(4) 0.080(3) Uani 1 1 d D U . . .
C98 C 0.3192(4) -0.1476(5) 0.1224(4) 0.094(4) Uani 1 1 d D U . . .
H98 H 0.3018 -0.1805 0.1124 0.113 Uiso 1 1 calc R U . . .
C99 C 0.3416(4) -0.1333(5) 0.1014(4) 0.093(4) Uani 1 1 d D U . . .
H99 H 0.3405 -0.1580 0.0780 0.112 Uiso 1 1 calc R U . . .
C100 C 0.3656(4) -0.0838(5) 0.1136(4) 0.084(3) Uani 1 1 d D U . . .
C101 C 0.3898(4) -0.0674(6) 0.0935(4) 0.094(4) Uani 1 1 d D U . . .
H101 H 0.3909 -0.0924 0.0712 0.112 Uiso 1 1 calc R U . . .
C102 C 0.4341(3) 0.0021(5) 0.0864(3) 0.114(4) Uani 1 1 d DG U . . .
C103 C 0.4343(3) -0.0242(5) 0.0493(3) 0.155(6) Uani 1 1 d DG U . . .
H103 H 0.4179 -0.0574 0.0357 0.186 Uiso 1 1 calc R U . . .
C104 C 0.4585(4) -0.0020(6) 0.0319(3) 0.176(7) Uani 1 1 d DG U . . .
H104 H 0.4587 -0.0199 0.0065 0.212 Uiso 1 1 calc R U . . .
C105 C 0.4825(3) 0.0466(6) 0.0517(4) 0.158(6) Uani 1 1 d DG U . . .
C106 C 0.4823(3) 0.0729(5) 0.0889(4) 0.149(5) Uani 1 1 d DG U . . .
H106 H 0.4987 0.1061 0.1024 0.179 Uiso 1 1 calc R U . . .
C107 C 0.4581(3) 0.0507(5) 0.1062(3) 0.134(5) Uani 1 1 d DG U . . .
H107 H 0.4579 0.0686 0.1316 0.160 Uiso 1 1 calc R U . . .
C108 C 0.5288(7) 0.1143(11) 0.0523(8) 0.235(11) Uani 1 1 d D U . . .
H10A H 0.5127 0.1462 0.0556 0.352 Uiso 1 1 calc R U . . .
H10B H 0.5404 0.1285 0.0333 0.352 Uiso 1 1 calc R U . . .
H10C H 0.5492 0.1039 0.0811 0.352 Uiso 1 1 calc R U . . .
O37 O 0.0301(5) 0.1858(8) 0.5060(6) 0.107(7) Uiso 0.495(15) 1 d D U P C 1
O38 O 0.5391(5) -0.1071(7) 0.0861(5) 0.207(6) Uani 1 1 d D U . . .
N19 N 0.1409(3) 0.0922(4) 0.4580(3) 0.072(3) Uani 1 1 d D U . . .
N20 N 0.1839(3) 0.0334(4) 0.4247(3) 0.068(2) Uani 1 1 d D U . . .
N21 N 0.3001(3) -0.0440(4) 0.3803(3) 0.070(2) Uani 1 1 d D U . . .
N22 N 0.3401(3) -0.0771(4) 0.3358(3) 0.075(3) Uani 1 1 d D U . . .
N23 N 0.4340(3) -0.1227(4) 0.2531(3) 0.079(3) Uani 1 1 d D U . . .
N24 N 0.4671(3) -0.1228(5) 0.1971(3) 0.094(3) Uani 1 1 d D U . . .
C109 C 0.1136(6) 0.1140(8) 0.4738(8) 0.070(8) Uiso 0.495(15) 1 d DG U P C 1
C110 C 0.0876(6) 0.0762(6) 0.4799(8) 0.101(9) Uiso 0.495(15) 1 d DG U P C 1
H110 H 0.0891 0.0339 0.4769 0.121 Uiso 0.495(15) 1 calc R U P C 1
C111 C 0.0593(5) 0.1003(8) 0.4904(7) 0.104(9) Uiso 0.495(15) 1 d DG U P C 1
H111 H 0.0415 0.0744 0.4946 0.125 Uiso 0.495(15) 1 calc R U P C 1
C112 C 0.0571(5) 0.1621(8) 0.4949(7) 0.084(8) Uiso 0.495(15) 1 d DG U P C 1
C113 C 0.0831(6) 0.1999(6) 0.4888(7) 0.106(9) Uiso 0.495(15) 1 d DG U P C 1
H113 H 0.0816 0.2422 0.4919 0.127 Uiso 0.495(15) 1 calc R U P C 1
C114 C 0.1114(5) 0.1758(7) 0.4783(7) 0.090(8) Uiso 0.495(15) 1 d DG U P C 1
H114 H 0.1292 0.2017 0.4742 0.108 Uiso 0.495(15) 1 calc R U P C 1
C115 C 0.0302(12) 0.2498(10) 0.5078(14) 0.150(15) Uiso 0.495(15) 1 d D U P C 1
H11A H 0.0100 0.2635 0.5159 0.225 Uiso 0.495(15) 1 calc R U P C 1
H11B H 0.0554 0.2638 0.5296 0.225 Uiso 0.495(15) 1 calc R U P C 1
H11C H 0.0254 0.2662 0.4790 0.225 Uiso 0.495(15) 1 calc R U P C 1
C116 C 0.1596(3) 0.0455(5) 0.4774(4) 0.083(3) Uani 1 1 d D U . . .
H116 H 0.1577 0.0320 0.5031 0.099 Uiso 1 1 calc R U . . .
C117 C 0.1832(4) 0.0127(5) 0.4624(4) 0.084(3) Uani 1 1 d D U . . .
C118 C 0.2061(4) -0.0356(5) 0.4850(4) 0.092(4) Uani 1 1 d D U . . .
H118 H 0.2042 -0.0509 0.5102 0.110 Uiso 1 1 calc R U . . .
C119 C 0.2313(4) -0.0615(5) 0.4713(4) 0.087(4) Uani 1 1 d D U . . .
H119 H 0.2474 -0.0937 0.4875 0.104 Uiso 1 1 calc R U . . .
C120 C 0.2332(3) -0.0404(5) 0.4338(3) 0.076(3) Uani 1 1 d D U . . .
C121 C 0.2068(3) 0.0042(5) 0.4109(3) 0.073(3) Uani 1 1 d D U . . .
H121 H 0.2049 0.0148 0.3829 0.088 Uiso 1 1 calc R U . . .
C122 C 0.2768(3) -0.0262(5) 0.3981(4) 0.071(3) Uani 1 1 d D U . . .
H122 H 0.2712 0.0156 0.3972 0.085 Uiso 1 1 calc R U . . .
C123 C 0.2600(3) -0.0633(5) 0.4177(4) 0.074(3) Uani 1 1 d D U . . .
C124 C 0.2701(4) -0.1244(5) 0.4198(4) 0.087(3) Uani 1 1 d D U . . .
H124 H 0.2609 -0.1524 0.4343 0.104 Uiso 1 1 calc R U . . .
C125 C 0.2932(4) -0.1435(5) 0.4009(4) 0.091(4) Uani 1 1 d D U . . .
H125 H 0.3004 -0.1847 0.4030 0.109 Uiso 1 1 calc R U . . .
C126 C 0.3064(3) -0.1035(4) 0.3789(4) 0.072(3) Uani 1 1 d D U . . .
C127 C 0.3289(3) -0.1215(4) 0.3552(4) 0.077(3) Uani 1 1 d D U . . .
C128 C 0.3359(4) -0.1809(5) 0.3484(4) 0.090(4) Uani 1 1 d D U . . .
H128 H 0.3275 -0.2123 0.3612 0.108 Uiso 1 1 calc R U . . .
C129 C 0.3544(4) -0.1945(5) 0.3237(4) 0.099(4) Uani 1 1 d D U . . .
H129 H 0.3597 -0.2354 0.3203 0.119 Uiso 1 1 calc R U . . .
C130 C 0.3658(3) -0.1497(5) 0.3032(4) 0.084(3) Uani 1 1 d D U . . .
C131 C 0.3571(3) -0.0897(4) 0.3100(4) 0.070(3) Uani 1 1 d D U . . .
H131 H 0.3636 -0.0578 0.2958 0.084 Uiso 1 1 calc R U . . .
C132 C 0.4159(3) -0.1210(5) 0.2789(4) 0.081(3) Uani 1 1 d D U . . .
H132 H 0.4233 -0.0902 0.3004 0.098 Uiso 1 1 calc R U . . .
C133 C 0.3869(3) -0.1603(5) 0.2771(4) 0.082(3) Uani 1 1 d D U . . .
C134 C 0.3806(4) -0.2089(5) 0.2488(4) 0.099(4) Uani 1 1 d D U . . .
H134 H 0.3632 -0.2398 0.2477 0.118 Uiso 1 1 calc R U . . .
C135 C 0.3994(4) -0.2122(5) 0.2226(4) 0.100(4) Uani 1 1 d D U . . .
H135 H 0.3950 -0.2457 0.2036 0.120 Uiso 1 1 calc R U . . .
C136 C 0.4252(4) -0.1671(5) 0.2233(4) 0.088(3) Uani 1 1 d D U . . .
C137 C 0.4438(4) -0.1656(6) 0.1952(4) 0.095(4) Uani 1 1 d D U . . .
H137 H 0.4390 -0.1969 0.1744 0.113 Uiso 1 1 calc R U . . .
C138 C 0.4858(3) -0.1203(5) 0.1686(3) 0.103(4) Uani 1 1 d DG U . . .
C139 C 0.4802(3) -0.1636(4) 0.1368(4) 0.155(6) Uani 1 1 d DG U . . .
H139 H 0.4639 -0.1970 0.1337 0.186 Uiso 1 1 calc R U . . .
C140 C 0.4986(3) -0.1581(5) 0.1096(3) 0.155(6) Uani 1 1 d DG U . . .
H140 H 0.4948 -0.1877 0.0878 0.186 Uiso 1 1 calc R U . . .
C141 C 0.5226(3) -0.1092(6) 0.1141(3) 0.157(5) Uani 1 1 d DG U . . .
C142 C 0.5281(3) -0.0658(4) 0.1458(4) 0.131(5) Uani 1 1 d DG U . . .
H142 H 0.5445 -0.0324 0.1489 0.157 Uiso 1 1 calc R U . . .
C143 C 0.5097(3) -0.0714(4) 0.1731(3) 0.112(4) Uani 1 1 d DG U . . .
H143 H 0.5135 -0.0417 0.1948 0.135 Uiso 1 1 calc R U . . .
C144 C 0.5616(8) -0.0553(11) 0.0865(9) 0.257(12) Uani 1 1 d D U . . .
H14A H 0.5820 -0.0673 0.0782 0.386 Uiso 1 1 calc R U . . .
H14B H 0.5731 -0.0379 0.1160 0.386 Uiso 1 1 calc R U . . .
H14C H 0.5449 -0.0254 0.0656 0.386 Uiso 1 1 calc R U . . .
O337 O 0.0574(6) 0.2329(8) 0.5203(7) 0.123(8) Uiso 0.505(15) 1 d D U P C 2
C309 C 0.1196(6) 0.1256(7) 0.4745(8) 0.078(8) Uiso 0.505(15) 1 d DG U P C 2
C310 C 0.0903(6) 0.0991(6) 0.4821(7) 0.071(7) Uiso 0.505(15) 1 d DG U P C 2
H310 H 0.0856 0.0571 0.4777 0.085 Uiso 0.505(15) 1 calc R U P C 2
C311 C 0.0679(5) 0.1340(8) 0.4962(6) 0.088(7) Uiso 0.505(15) 1 d DG U P C 2
H311 H 0.0479 0.1159 0.5014 0.106 Uiso 0.505(15) 1 calc R U P C 2
C312 C 0.0747(5) 0.1954(7) 0.5028(6) 0.065(7) Uiso 0.505(15) 1 d DG U P C 2
C313 C 0.1040(5) 0.2219(6) 0.4952(6) 0.071(7) Uiso 0.505(15) 1 d DG U P C 2
H313 H 0.1087 0.2639 0.4997 0.086 Uiso 0.505(15) 1 calc R U P C 2
C314 C 0.1264(5) 0.1870(8) 0.4811(6) 0.071(7) Uiso 0.505(15) 1 d DG U P C 2
H314 H 0.1464 0.2051 0.4759 0.085 Uiso 0.505(15) 1 calc R U P C 2
C315 C 0.0197(8) 0.2247(19) 0.5158(14) 0.164(16) Uiso 0.505(15) 1 d D U P C 2
H31A H 0.0132 0.2571 0.5311 0.246 Uiso 0.505(15) 1 calc R U P C 2
H31B H 0.0017 0.2254 0.4846 0.246 Uiso 0.505(15) 1 calc R U P C 2
H31C H 0.0179 0.1858 0.5285 0.246 Uiso 0.505(15) 1 calc R U P C 2
O39 O -0.0304(3) 0.2563(6) 0.3797(4) 0.159(4) Uani 1 1 d D U . . .
O40 O 0.6307(5) -0.1872(9) 0.2246(5) 0.134(7) Uiso 0.64(2) 1 d D U P D 1
N25 N 0.1103(2) 0.1966(4) 0.3801(3) 0.067(2) Uani 1 1 d D U . . .
N26 N 0.1803(3) 0.1671(3) 0.3858(2) 0.060(2) Uani 1 1 d D U . . .
N27 N 0.3143(3) 0.0995(4) 0.3705(2) 0.059(2) Uani 1 1 d D U . . .
N28 N 0.3783(3) 0.0566(4) 0.3696(3) 0.072(2) Uani 1 1 d D U . . .
N29 N 0.4864(3) -0.0153(5) 0.3112(3) 0.083(3) Uani 1 1 d D U . . .
N30 N 0.5357(3) -0.0763(5) 0.2886(3) 0.099(4) Uani 1 1 d D U . . .
C145 C 0.0736(2) 0.2115(4) 0.3789(3) 0.079(3) Uani 1 1 d DG U . . .
C146 C 0.0462(3) 0.1664(3) 0.3706(3) 0.095(4) Uani 1 1 d DG U . . .
H146 H 0.0518 0.1265 0.3650 0.114 Uiso 1 1 calc R U . . .
C147 C 0.0108(2) 0.1797(4) 0.3703(3) 0.116(4) Uani 1 1 d DG U . . .
H147 H -0.0078 0.1489 0.3645 0.139 Uiso 1 1 calc R U . . .
C213 C 0.0028(2) 0.2381(5) 0.3784(3) 0.121(4) Uani 1 1 d DG U . . .
C149 C 0.0301(3) 0.2832(3) 0.3868(3) 0.112(4) Uani 1 1 d DG U . . .
H149 H 0.0245 0.3231 0.3923 0.134 Uiso 1 1 calc R U . . .
C150 C 0.0655(2) 0.2699(3) 0.3870(3) 0.099(4) Uani 1 1 d DG U . . .
H150 H 0.0841 0.3007 0.3928 0.118 Uiso 1 1 calc R U . . .
C151 C -0.0566(5) 0.2103(9) 0.3772(8) 0.200(9) Uani 1 1 d D U . . .
H15A H -0.0618 0.1852 0.3515 0.299 Uiso 1 1 calc R U . . .
H15B H -0.0807 0.2283 0.3747 0.299 Uiso 1 1 calc R U . . .
H15C H -0.0454 0.1855 0.4037 0.299 Uiso 1 1 calc R U . . .
C152 C 0.1293(3) 0.2350(5) 0.3692(4) 0.071(3) Uani 1 1 d D U . . .
H152 H 0.1181 0.2734 0.3592 0.086 Uiso 1 1 calc R U . . .
C153 C 0.1660(3) 0.2236(4) 0.3712(3) 0.065(3) Uani 1 1 d D U . . .
C154 C 0.1866(3) 0.2646(5) 0.3597(4) 0.075(3) Uani 1 1 d D U . . .
H154 H 0.1759 0.3031 0.3493 0.090 Uiso 1 1 calc R U . . .
C155 C 0.2227(3) 0.2508(5) 0.3632(3) 0.072(3) Uani 1 1 d D U . . .
H155 H 0.2370 0.2795 0.3554 0.087 Uiso 1 1 calc R U . . .
C156 C 0.2376(3) 0.1947(4) 0.3781(3) 0.062(3) Uani 1 1 d D U . . .
C157 C 0.2150(3) 0.1558(5) 0.3883(3) 0.060(3) Uani 1 1 d D U . . .
H157 H 0.2253 0.1168 0.3982 0.072 Uiso 1 1 calc R U . . .
C158 C 0.2807(3) 0.1202(4) 0.3675(3) 0.058(3) Uani 1 1 d D U . . .
H158 H 0.2589 0.0945 0.3547 0.069 Uiso 1 1 calc R U . . .
C159 C 0.2752(3) 0.1761(4) 0.3816(3) 0.063(3) Uani 1 1 d D U . . .
C160 C 0.3081(3) 0.2138(5) 0.3988(4) 0.077(3) Uani 1 1 d D U . . .
H160 H 0.3062 0.2528 0.4092 0.092 Uiso 1 1 calc R U . . .
C161 C 0.3424(3) 0.1948(5) 0.4007(3) 0.075(3) Uani 1 1 d D U . . .
H161 H 0.3642 0.2206 0.4117 0.090 Uiso 1 1 calc R U . . .
C162 C 0.3451(3) 0.1368(5) 0.3862(3) 0.069(3) Uani 1 1 d D U . . .
C163 C 0.3805(3) 0.1136(5) 0.3850(4) 0.078(3) Uani 1 1 d D U . . .
C164 C 0.4135(3) 0.1469(6) 0.3954(4) 0.102(4) Uani 1 1 d D U . . .
H164 H 0.4150 0.1860 0.4073 0.122 Uiso 1 1 calc R U . . .
C165 C 0.4435(4) 0.1267(6) 0.3894(4) 0.105(4) Uani 1 1 d D U . . .
H165 H 0.4655 0.1513 0.3959 0.126 Uiso 1 1 calc R U . . .
C166 C 0.4418(3) 0.0677(5) 0.3731(4) 0.088(3) Uani 1 1 d D U . . .
C167 C 0.4080(3) 0.0356(5) 0.3636(4) 0.079(3) Uani 1 1 d D U . . .
H167 H 0.4061 -0.0039 0.3522 0.095 Uiso 1 1 calc R U . . .
C168 C 0.4615(3) 0.0145(5) 0.3214(3) 0.076(3) Uani 1 1 d D U . . .
H168 H 0.4355 0.0167 0.3000 0.091 Uiso 1 1 calc R U . . .
C169 C 0.4713(3) 0.0426(6) 0.3615(4) 0.094(4) Uani 1 1 d D U . . .
C170 C 0.5104(3) 0.0424(8) 0.3904(4) 0.129(5) Uani 1 1 d D U . . .
H170 H 0.5188 0.0607 0.4184 0.155 Uiso 1 1 calc R U . . .
C171 C 0.5369(4) 0.0160(8) 0.3785(4) 0.130(6) Uani 1 1 d D U . . .
H171 H 0.5637 0.0197 0.3969 0.155 Uiso 1 1 calc R U . . .
C172 C 0.5242(3) -0.0167(6) 0.3389(4) 0.099(4) Uani 1 1 d D U . . .
C173 C 0.5487(4) -0.0469(7) 0.3246(4) 0.115(5) Uani 1 1 d D U . . .
H173 H 0.5758 -0.0455 0.3423 0.138 Uiso 1 1 calc R U . . .
C174 C 0.5636(5) -0.1040(7) 0.2761(6) 0.092(6) Uiso 0.64(2) 1 d DG U P D 1
C175 C 0.5553(5) -0.1622(7) 0.2597(5) 0.088(6) Uiso 0.64(2) 1 d DG U P D 1
H175 H 0.5334 -0.1825 0.2594 0.105 Uiso 0.64(2) 1 calc R U P D 1
C176 C 0.5788(5) -0.1907(7) 0.2439(6) 0.113(7) Uiso 0.64(2) 1 d DG U P D 1
H176 H 0.5731 -0.2305 0.2327 0.136 Uiso 0.64(2) 1 calc R U P D 1
C177 C 0.6108(5) -0.1609(9) 0.2444(6) 0.121(8) Uiso 0.64(2) 1 d DG U P D 1
C178 C 0.6191(4) -0.1026(9) 0.2607(6) 0.127(8) Uiso 0.64(2) 1 d DG U P D 1
H178 H 0.6410 -0.0823 0.2610 0.152 Uiso 0.64(2) 1 calc R U P D 1
C179 C 0.5956(5) -0.0742(7) 0.2766(6) 0.096(7) Uiso 0.64(2) 1 d DG U P D 1
H179 H 0.6013 -0.0344 0.2877 0.115 Uiso 0.64(2) 1 calc R U P D 1
C180 C 0.6150(9) -0.2374(13) 0.1961(8) 0.153(12) Uiso 0.64(2) 1 d D U P D 1
H18A H 0.6332 -0.2506 0.1847 0.230 Uiso 0.64(2) 1 calc R U P D 1
H18B H 0.6102 -0.2704 0.2123 0.230 Uiso 0.64(2) 1 calc R U P D 1
H18C H 0.5906 -0.2256 0.1716 0.230 Uiso 0.64(2) 1 calc R U P D 1
C374 C 0.5522(9) -0.1247(13) 0.2773(10) 0.080(10) Uiso 0.36(2) 1 d DG U P D 2
C375 C 0.5417(7) -0.1829(13) 0.2616(9) 0.101(11) Uiso 0.36(2) 1 d DG U P D 2
H375 H 0.5193 -0.2006 0.2617 0.121 Uiso 0.36(2) 1 calc R U P D 2
C376 C 0.5639(8) -0.2151(11) 0.2457(9) 0.080(10) Uiso 0.36(2) 1 d DG U P D 2
H376 H 0.5567 -0.2548 0.2350 0.096 Uiso 0.36(2) 1 calc R U P D 2
C377 C 0.5967(9) -0.1891(13) 0.2455(11) 0.112(11) Uiso 0.36(2) 1 d DG U P D 2
C378 C 0.6072(8) -0.1309(13) 0.2612(11) 0.120(12) Uiso 0.36(2) 1 d DG U P D 2
H378 H 0.6296 -0.1132 0.2610 0.143 Uiso 0.36(2) 1 calc R U P D 2
C379 C 0.5850(9) -0.0987(11) 0.2771(10) 0.097(11) Uiso 0.36(2) 1 d DG U P D 2
H379 H 0.5922 -0.0590 0.2878 0.116 Uiso 0.36(2) 1 calc R U P D 2
O340 O 0.6188(8) -0.2232(15) 0.2330(9) 0.126(11) Uiso 0.36(2) 1 d D U P D 2
C380 C 0.6006(13) -0.2694(19) 0.2014(14) 0.143(19) Uiso 0.36(2) 1 d D U P D 2
H38A H 0.6201 -0.2907 0.1954 0.214 Uiso 0.36(2) 1 calc R U P D 2
H38B H 0.5878 -0.2979 0.2129 0.214 Uiso 0.36(2) 1 calc R U P D 2
H38C H 0.5815 -0.2514 0.1742 0.214 Uiso 0.36(2) 1 calc R U P D 2
O20 O 0.1043(2) 0.0622(3) 0.3519(2) 0.065(2) Uani 1 1 d D . . . .
H20A H 0.0883 0.0836 0.3290 0.098 Uiso 1 1 d DR U . . .
O21 O 0.0419(2) -0.0255(3) 0.2860(2) 0.076(2) Uani 1 1 d D . . . .
H21A H 0.0272 0.0062 0.2845 0.114 Uiso 1 1 d DR U . . .
O22 O 0.2895(2) 0.0266(3) 0.2893(2) 0.074(2) Uani 1 1 d D . . . .
H22 H 0.2891 0.0586 0.2733 0.111 Uiso 1 1 d DR U . . .
O23 O 0.2053(2) 0.0297(3) 0.2127(2) 0.065(2) Uani 1 1 d D . . . .
H23A H 0.2172 0.0643 0.2137 0.098 Uiso 1 1 d DR U . . .
O24 O 0.4537(2) 0.0055(3) 0.2140(2) 0.089(3) Uani 1 1 d D . . . .
H24A H 0.4572 0.0344 0.2336 0.133 Uiso 1 1 d DR U . . .
O25 O 0.3883(2) 0.0969(3) 0.1532(2) 0.083(3) Uani 1 1 d D . . . .
H25 H 0.3824 0.1019 0.1756 0.125 Uiso 1 1 d DR U . . .
Re1 Re 0.15004(2) 0.07648(2) 0.26978(2) 0.0674(3) Uani 1 1 d . . . . .
O51 O 0.1259(2) 0.1194(4) 0.2913(2) 0.089(3) Uani 1 1 d . . . . .
O52 O 0.1936(2) 0.0576(3) 0.3094(2) 0.081(2) Uani 1 1 d . . . . .
O53 O 0.1558(2) 0.1162(3) 0.2296(2) 0.078(2) Uani 1 1 d . . . . .
O54 O 0.1252(2) 0.0104(3) 0.2482(2) 0.085(3) Uani 1 1 d . . . . .
Re2 Re 0.34262(2) 0.09229(3) 0.23665(2) 0.0714(3) Uani 1 1 d . . . . .
O55 O 0.3666(3) 0.1402(4) 0.2197(3) 0.101(3) Uani 1 1 d . . . . .
O56 O 0.2993(2) 0.0739(3) 0.1941(2) 0.084(3) Uani 1 1 d . . . . .
O57 O 0.3358(2) 0.1261(3) 0.2787(2) 0.078(2) Uani 1 1 d . . . . .
O58 O 0.3687(2) 0.0278(4) 0.2547(2) 0.092(3) Uani 1 1 d . . . . .
Re4 Re 0.50412(12) 0.15961(13) 0.28693(11) 0.1531(14) Uani 0.4 1 d D . P E 1
O60 O 0.5127(7) 0.2236(9) 0.2644(8) 0.143(5) Uiso 0.4 1 d D U P E 1
O61 O 0.4684(6) 0.1215(11) 0.2478(7) 0.143(5) Uiso 0.4 1 d D . P E 1
O62 O 0.4929(7) 0.1778(11) 0.3302(7) 0.143(5) Uiso 0.4 1 d D . P E 1
O63 O 0.5415(6) 0.1111(10) 0.3106(8) 0.143(5) Uiso 0.4 1 d D U P E 1
Re4B Re 0.5549(8) 0.0890(12) 0.2469(9) 0.220(14) Uiso 0.04 1 d D . P F 2
O62B O 0.5444(11) 0.0895(17) 0.1938(9) 0.172(8) Uiso 0.3 1 d D . P F 2
O61B O 0.5329(11) 0.1407(15) 0.2654(13) 0.172(8) Uiso 0.3 1 d D U P F 2
O63B O 0.6046(8) 0.0934(17) 0.2687(12) 0.172(8) Uiso 0.3 1 d D . P F 2
O60B O 0.5417(10) 0.0249(13) 0.2631(12) 0.172(8) Uiso 0.3 1 d D . P F 2
Re4A Re 0.4855(4) 0.1711(7) 0.2739(5) 0.125(5) Uiso 0.1 1 d . . P G 3
Re3 Re -0.0123(3) 0.1267(4) 0.2309(2) 0.207(3) Uani 0.2 1 d D U P H 2
O64 O -0.0458(7) 0.0858(12) 0.2433(9) 0.184(5) Uiso 0.5 1 d D U P H 2
O65 O 0.0274(6) 0.0909(11) 0.2691(7) 0.184(5) Uiso 0.5 1 d D U P H 2
O66 O -0.0125(7) 0.1944(9) 0.2558(8) 0.184(5) Uiso 0.5 1 d D U P H 2
O67 O -0.0254(8) 0.1367(12) 0.1781(6) 0.184(5) Uiso 0.5 1 d D U P H 2
Re3B Re -0.0264(6) 0.1252(9) 0.2118(5) 0.207(4) Uani 0.1 1 d D U P I 1
O64B O -0.0476(7) 0.0570(10) 0.1933(8) 0.189(6) Uiso 0.5 1 d D U P I 1
O65B O 0.0083(11) 0.138(2) 0.1936(16) 0.189(6) Uiso 0.25 1 d D U P I 1
O66B O -0.0145(8) 0.1377(14) 0.2644(7) 0.189(6) Uiso 0.5 1 d D U P I 1
O67B O -0.0663(6) 0.1643(11) 0.1783(8) 0.189(6) Uiso 0.5 1 d D U P I 1
Re3A Re 0.0171(3) 0.1513(4) 0.2325(3) 0.107(3) Uiso 0.1 1 d . . P J 3
O901 O -0.0517(7) 0.0504(12) 0.2677(9) 0.172(9) Uiso 0.5 1 d . U P K 3
S1 S 0.16226(16) 0.4245(3) 0.41792(17) 0.1039(17) Uani 0.7 1 d D U P . .
S2 S 0.18500(19) 0.3667(3) 0.49923(17) 0.118(2) Uani 0.7 1 d D U P . .
N200 N 0.1861(4) 0.4248(6) 0.4697(3) 0.121(5) Uani 0.7 1 d D U P . .
O1 O 0.1444(3) 0.3713(5) 0.3970(4) 0.104(4) Uani 0.7 1 d D U P . .
O2 O 0.1395(4) 0.4797(6) 0.4081(5) 0.142(5) Uani 0.7 1 d D U P . .
O3 O 0.2077(4) 0.3869(6) 0.5430(3) 0.130(5) Uani 0.7 1 d D U P . .
O4 O 0.1500(4) 0.3352(7) 0.4828(4) 0.147(6) Uani 0.7 1 d D U P . .
C1A C 0.1985(5) 0.4401(9) 0.3976(7) 0.174(10) Uiso 0.7 1 d D U P . .
C2A C 0.2194(5) 0.3114(8) 0.4982(7) 0.203(4) Uiso 0.7 1 d D U P . .
F1A F 0.2189(4) 0.4906(6) 0.4145(5) 0.165(5) Uiso 0.7 1 d D U P . .
F2A F 0.2234(5) 0.3977(7) 0.4067(5) 0.190(6) Uiso 0.7 1 d D U P . .
F3A F 0.1833(5) 0.4443(8) 0.3545(5) 0.213(7) Uiso 0.7 1 d D U P . .
F4A F 0.2554(5) 0.3307(8) 0.5117(5) 0.203(4) Uiso 0.7 1 d D U P . .
F5A F 0.2196(5) 0.2668(7) 0.5282(5) 0.203(4) Uiso 0.7 1 d D U P . .
F6A F 0.2082(5) 0.2865(8) 0.4594(5) 0.203(4) Uiso 0.7 1 d D U P . .
N1S N 0.2444(3) 0.1491(7) 0.2535(4) 0.114(4) Uiso 1 1 d . U . . .
C1S C 0.2537(4) 0.1932(9) 0.2586(5) 0.114(5) Uiso 1 1 d . U . . .
C2S C 0.2790(6) 0.2548(10) 0.2715(7) 0.200(9) Uiso 1 1 d . U . . .
H2S1 H 0.3065 0.2448 0.2837 0.300 Uiso 1 1 calc R U . . .
H2S2 H 0.2738 0.2770 0.2934 0.300 Uiso 1 1 calc R U . . .
H2S3 H 0.2720 0.2797 0.2453 0.300 Uiso 1 1 calc R U . . .

loop_
_atom_site_aniso_label
_atom_site_aniso_U_11
_atom_site_aniso_U_22
_atom_site_aniso_U_33
_atom_site_aniso_U_23
_atom_site_aniso_U_13
_atom_site_aniso_U_12
Zn1 0.0891(12) 0.0539(10) 0.0489(9) -0.0017(7) 0.0238(9) -0.0092(9)
Zn2 0.0897(13) 0.0590(10) 0.0526(9) -0.0012(8) 0.0233(9) -0.0157(9)
Zn3 0.0986(15) 0.0885(13) 0.0672(11) -0.0192(9) 0.0245(10) -0.0317(11)
Zn4 0.0862(13) 0.0478(10) 0.0616(10) 0.0046(8) 0.0200(9) -0.0027(8)
Zn5 0.0854(13) 0.0407(9) 0.0583(10) -0.0025(7) 0.0184(9) -0.0008(8)
Zn6 0.0825(12) 0.0555(10) 0.0565(10) -0.0095(8) 0.0230(9) 0.0072(8)
Zn7 0.0906(14) 0.0814(12) 0.0666(11) -0.0016(9) 0.0173(10) 0.0210(10)
Zn8 0.0891(13) 0.0812(12) 0.0565(10) 0.0042(8) 0.0287(9) 0.0203(10)
Zn9 0.0975(14) 0.0781(12) 0.0694(11) 0.0166(9) 0.0418(10) 0.0186(10)
O31 0.195(12) 0.167(9) 0.211(12) -0.007(8) 0.122(10) -0.033(8)
O32 0.133(8) 0.197(10) 0.153(9) -0.054(8) 0.084(8) -0.037(7)
N1 0.112(8) 0.138(8) 0.075(7) -0.026(6) 0.033(6) -0.041(6)
N2 0.080(6) 0.094(7) 0.070(6) -0.017(5) 0.030(4) -0.009(5)
N3 0.064(6) 0.072(5) 0.044(5) -0.007(4) 0.020(5) 0.013(4)
N4 0.076(6) 0.062(5) 0.066(6) -0.004(4) 0.031(5) 0.014(4)
N5 0.089(6) 0.061(5) 0.063(6) 0.015(4) 0.039(5) 0.011(4)
N6 0.092(6) 0.090(7) 0.073(6) 0.013(5) 0.044(5) 0.014(5)
C1 0.125(9) 0.156(9) 0.080(8) -0.039(7) 0.033(7) -0.064(7)
C2 0.139(10) 0.177(9) 0.120(11) -0.024(8) 0.058(9) -0.050(7)
C3 0.142(8) 0.167(8) 0.128(9) -0.013(6) 0.060(7) -0.041(6)
C4 0.154(11) 0.170(9) 0.140(11) -0.016(8) 0.069(9) -0.040(7)
C5 0.138(11) 0.159(9) 0.123(11) -0.026(8) 0.054(9) -0.053(7)
C6 0.138(10) 0.153(9) 0.107(10) -0.028(8) 0.045(8) -0.062(7)
C7 0.165(14) 0.24(2) 0.151(15) -0.052(14) 0.084(12) -0.044(12)
C8 0.092(8) 0.153(10) 0.076(8) -0.023(6) 0.029(6) -0.040(7)
C9 0.082(7) 0.133(9) 0.070(7) -0.018(6) 0.031(5) -0.018(6)
C10 0.079(7) 0.165(10) 0.072(7) -0.002(6) 0.026(6) -0.011(7)
C11 0.072(6) 0.166(11) 0.060(6) 0.007(6) 0.020(5) -0.003(6)
C12 0.073(6) 0.104(7) 0.058(6) -0.011(5) 0.025(5) 0.003(5)
C13 0.079(7) 0.092(8) 0.053(6) -0.017(5) 0.021(5) -0.010(6)
C14 0.058(6) 0.091(6) 0.025(5) -0.008(5) 0.003(5) 0.002(4)
C15 0.063(6) 0.102(7) 0.038(6) 0.000(5) 0.012(5) 0.011(5)
C16 0.091(7) 0.112(7) 0.132(11) 0.028(7) 0.060(8) 0.028(6)
C17 0.090(7) 0.095(7) 0.140(11) 0.031(7) 0.064(7) 0.035(5)
C18 0.075(6) 0.074(5) 0.070(7) 0.005(5) 0.031(6) 0.017(4)
C19 0.078(6) 0.070(5) 0.063(7) -0.002(5) 0.034(5) 0.017(4)
C20 0.084(7) 0.071(6) 0.109(9) 0.013(6) 0.045(7) 0.023(5)
C21 0.087(6) 0.068(6) 0.110(9) 0.012(6) 0.049(6) 0.019(5)
C22 0.085(6) 0.064(5) 0.052(6) -0.002(5) 0.034(5) 0.015(4)
C23 0.075(6) 0.062(5) 0.038(6) -0.006(5) 0.025(5) 0.015(4)
C24 0.089(7) 0.062(6) 0.060(7) 0.012(5) 0.037(6) 0.013(5)
C25 0.084(6) 0.065(6) 0.036(6) 0.008(5) 0.025(5) 0.014(4)
C26 0.096(7) 0.073(6) 0.079(8) -0.004(5) 0.044(6) 0.006(5)
C27 0.099(7) 0.082(7) 0.092(8) -0.010(6) 0.049(7) 0.000(5)
C28 0.089(6) 0.066(6) 0.071(7) 0.010(5) 0.040(6) 0.008(5)
C29 0.093(7) 0.077(7) 0.071(7) 0.007(6) 0.045(6) 0.002(5)
C30 0.098(7) 0.113(8) 0.086(8) 0.001(7) 0.055(7) 0.002(5)
C31 0.127(8) 0.117(8) 0.120(10) 0.003(7) 0.076(8) -0.009(6)
C32 0.135(9) 0.135(9) 0.141(11) -0.009(8) 0.086(9) -0.024(6)
C33 0.123(8) 0.156(10) 0.118(10) -0.037(8) 0.066(8) -0.021(7)
C34 0.103(8) 0.164(9) 0.179(13) 0.001(9) 0.076(9) 0.011(7)
C35 0.106(8) 0.142(9) 0.157(12) 0.021(8) 0.070(8) 0.021(6)
C36 0.142(13) 0.202(16) 0.35(3) -0.064(16) 0.142(16) -0.046(11)
O33 0.174(7) 0.145(7) 0.138(7) -0.003(5) 0.085(6) -0.039(6)
O34 0.198(11) 0.215(11) 0.146(9) 0.074(9) 0.107(8) 0.025(9)
N7 0.117(8) 0.064(7) 0.087(7) -0.020(5) 0.033(6) -0.041(5)
N8 0.121(8) 0.050(6) 0.099(7) -0.026(5) 0.047(6) -0.031(5)
N9 0.073(7) 0.053(5) 0.069(6) -0.019(4) 0.017(5) 0.002(5)
N10 0.081(7) 0.058(5) 0.063(6) -0.022(4) 0.025(5) 0.006(4)
N11 0.090(7) 0.076(6) 0.052(5) 0.009(4) 0.028(5) 0.022(5)
N12 0.111(8) 0.111(7) 0.070(7) 0.023(5) 0.046(6) 0.024(5)
C37 0.137(9) 0.086(8) 0.098(8) -0.028(6) 0.047(7) -0.048(6)
C38 0.164(10) 0.086(8) 0.114(9) -0.014(6) 0.068(8) -0.033(7)
C39 0.167(10) 0.125(9) 0.124(10) -0.006(7) 0.071(8) -0.035(7)
C40 0.149(8) 0.124(8) 0.113(7) -0.010(6) 0.062(6) -0.039(6)
C41 0.146(10) 0.124(8) 0.083(8) -0.026(6) 0.048(7) -0.044(7)
C42 0.136(10) 0.094(8) 0.096(8) -0.022(6) 0.047(7) -0.042(6)
C43 0.165(10) 0.165(12) 0.149(12) -0.006(9) 0.088(9) -0.042(8)
C44 0.127(9) 0.066(8) 0.097(8) -0.018(6) 0.038(7) -0.036(6)
C45 0.129(9) 0.045(6) 0.104(8) -0.027(5) 0.044(6) -0.037(5)
C46 0.142(10) 0.060(7) 0.124(9) -0.012(6) 0.056(7) -0.020(6)
C47 0.127(10) 0.058(7) 0.124(9) -0.014(6) 0.051(7) -0.015(6)
C48 0.114(9) 0.059(6) 0.110(8) -0.020(5) 0.046(7) -0.014(5)
C49 0.118(9) 0.058(7) 0.105(8) -0.015(6) 0.048(7) -0.014(6)
C50 0.094(9) 0.059(5) 0.080(8) -0.026(5) 0.030(6) -0.012(6)
C51 0.102(8) 0.059(6) 0.105(8) -0.020(5) 0.039(6) -0.010(6)
C52 0.128(10) 0.064(6) 0.135(10) -0.032(6) 0.064(8) -0.017(6)
C53 0.106(10) 0.058(5) 0.110(9) -0.031(5) 0.044(7) -0.007(6)
C54 0.081(8) 0.062(5) 0.078(7) -0.027(5) 0.021(6) -0.002(5)
C55 0.089(8) 0.058(5) 0.088(7) -0.029(5) 0.033(6) 0.003(5)
C56 0.105(9) 0.066(6) 0.104(8) -0.033(6) 0.047(7) 0.006(6)
C57 0.101(9) 0.075(6) 0.088(8) -0.027(6) 0.041(7) 0.010(5)
C58 0.094(7) 0.079(6) 0.055(6) -0.022(5) 0.028(5) 0.007(5)
C59 0.086(8) 0.064(6) 0.068(7) -0.021(5) 0.032(6) 0.003(5)
C60 0.090(8) 0.070(7) 0.052(6) 0.007(5) 0.026(5) 0.023(5)
C61 0.091(7) 0.067(6) 0.055(6) -0.004(5) 0.027(5) 0.022(5)
C62 0.112(9) 0.093(8) 0.068(6) -0.012(5) 0.043(6) 0.019(6)
C63 0.118(9) 0.112(8) 0.066(7) -0.011(6) 0.046(6) 0.014(6)
C64 0.101(8) 0.095(7) 0.060(6) 0.007(5) 0.036(6) 0.031(5)
C65 0.113(9) 0.121(9) 0.071(8) 0.016(6) 0.045(7) 0.023(6)
C66 0.123(9) 0.142(8) 0.098(9) 0.032(7) 0.063(7) 0.019(7)
C67 0.174(12) 0.174(9) 0.149(12) 0.052(9) 0.117(10) 0.040(8)
C68 0.172(12) 0.206(10) 0.164(13) 0.063(9) 0.116(11) 0.030(9)
C69 0.165(11) 0.198(10) 0.122(11) 0.063(9) 0.082(9) 0.021(9)
C70 0.142(11) 0.176(9) 0.097(10) 0.047(8) 0.054(8) 0.004(8)
C71 0.125(10) 0.139(8) 0.101(10) 0.037(7) 0.052(8) 0.014(7)
O35 0.136(9) 0.169(10) 0.097(7) -0.006(6) 0.069(6) -0.007(6)
O36 0.240(14) 0.260(15) 0.215(12) -0.025(11) 0.176(11) -0.033(10)
N13 0.099(7) 0.073(6) 0.052(6) 0.008(5) 0.026(5) -0.006(5)
N14 0.089(7) 0.054(5) 0.056(5) 0.002(4) 0.020(5) -0.020(4)
N15 0.076(6) 0.031(4) 0.062(6) 0.004(4) 0.018(5) 0.003(4)
N16 0.087(7) 0.042(4) 0.070(6) -0.009(4) 0.025(5) -0.001(4)
N17 0.100(7) 0.063(6) 0.060(6) -0.010(4) 0.030(5) 0.011(5)
N18 0.104(8) 0.098(7) 0.081(7) -0.007(6) 0.043(6) 0.028(5)
C73 0.099(7) 0.086(7) 0.054(7) -0.012(5) 0.028(6) -0.024(5)
C74 0.132(9) 0.117(9) 0.088(8) 0.017(6) 0.058(7) -0.006(7)
C75 0.126(10) 0.131(9) 0.091(9) 0.003(7) 0.057(7) -0.016(7)
C76 0.122(9) 0.124(9) 0.078(8) -0.012(6) 0.050(7) -0.020(6)
C77 0.135(9) 0.111(9) 0.097(9) -0.007(6) 0.070(7) -0.002(7)
C78 0.125(9) 0.091(8) 0.086(8) 0.002(6) 0.059(7) -0.005(6)
C79 0.160(14) 0.185(14) 0.168(16) 0.018(12) 0.101(12) 0.014(10)
C80 0.099(8) 0.067(7) 0.059(7) 0.014(6) 0.029(6) -0.012(5)
C81 0.096(7) 0.052(6) 0.068(6) 0.011(5) 0.030(6) -0.010(5)
C82 0.123(9) 0.055(7) 0.098(8) 0.025(6) 0.052(7) 0.003(6)
C83 0.112(9) 0.060(7) 0.094(7) 0.021(5) 0.042(6) 0.002(6)
C84 0.096(7) 0.044(6) 0.073(6) 0.002(5) 0.025(5) -0.013(5)
C85 0.098(8) 0.048(6) 0.064(7) 0.008(5) 0.029(6) -0.011(5)
C86 0.081(8) 0.039(5) 0.062(7) -0.006(5) 0.020(6) -0.007(5)
C87 0.091(7) 0.040(5) 0.077(7) 0.000(5) 0.026(6) -0.012(5)
C88 0.127(10) 0.045(5) 0.106(9) 0.005(5) 0.054(7) -0.005(6)
C89 0.124(10) 0.044(5) 0.108(9) 0.002(5) 0.054(7) -0.001(6)
C90 0.091(8) 0.039(5) 0.079(7) -0.005(5) 0.029(6) -0.001(5)
C91 0.093(8) 0.039(5) 0.076(7) -0.008(5) 0.029(6) 0.002(5)
C92 0.135(10) 0.045(5) 0.112(9) -0.008(5) 0.062(8) 0.007(6)
C93 0.113(9) 0.049(5) 0.095(8) -0.022(5) 0.047(7) -0.002(6)
C94 0.098(8) 0.051(5) 0.075(7) -0.009(5) 0.029(6) 0.010(5)
C95 0.092(8) 0.046(5) 0.074(7) -0.014(5) 0.030(6) -0.005(5)
C96 0.088(8) 0.062(6) 0.057(7) -0.008(5) 0.022(5) 0.014(5)
C97 0.103(8) 0.058(6) 0.075(7) -0.015(5) 0.033(6) 0.007(5)
C98 0.114(9) 0.083(8) 0.076(7) -0.029(6) 0.033(6) 0.003(6)
C99 0.110(9) 0.089(8) 0.070(7) -0.024(6) 0.029(6) 0.013(6)
C100 0.103(8) 0.079(7) 0.061(6) -0.011(5) 0.027(6) 0.025(5)
C101 0.113(9) 0.100(8) 0.069(8) -0.015(6) 0.040(7) 0.021(6)
C102 0.119(9) 0.140(10) 0.090(8) -0.001(6) 0.053(7) 0.018(7)
C103 0.185(13) 0.188(13) 0.126(10) -0.038(9) 0.100(9) -0.019(10)
C104 0.210(14) 0.217(14) 0.153(11) -0.027(9) 0.126(11) -0.022(10)
C105 0.179(12) 0.194(13) 0.143(11) -0.004(8) 0.110(10) 0.001(9)
C106 0.155(12) 0.183(12) 0.142(11) -0.008(9) 0.095(9) -0.006(9)
C107 0.148(11) 0.164(11) 0.108(9) -0.017(8) 0.074(8) -0.012(8)
C108 0.29(2) 0.28(2) 0.23(2) -0.038(16) 0.204(19) -0.069(17)
O38 0.244(14) 0.233(14) 0.195(11) -0.056(10) 0.144(10) -0.024(11)
N19 0.089(7) 0.066(6) 0.057(6) 0.005(4) 0.028(5) 0.003(5)
N20 0.084(7) 0.057(6) 0.046(5) 0.001(4) 0.013(4) -0.006(4)
N21 0.081(7) 0.049(4) 0.064(6) 0.015(4) 0.016(5) 0.012(4)
N22 0.084(7) 0.047(5) 0.080(6) 0.010(4) 0.024(5) 0.008(5)
N23 0.085(7) 0.058(6) 0.082(6) -0.006(4) 0.024(5) 0.016(5)
N24 0.099(8) 0.084(7) 0.088(7) -0.003(6) 0.029(6) 0.032(5)
C116 0.106(9) 0.076(7) 0.060(7) 0.007(5) 0.029(6) 0.007(6)
C117 0.113(8) 0.074(7) 0.062(6) 0.019(5) 0.036(6) 0.017(6)
C118 0.125(9) 0.078(7) 0.074(7) 0.026(6) 0.045(6) 0.021(6)
C119 0.121(9) 0.064(7) 0.077(7) 0.028(6) 0.044(6) 0.017(6)
C120 0.100(7) 0.055(6) 0.065(6) 0.020(5) 0.030(5) 0.007(5)
C121 0.101(8) 0.057(7) 0.055(6) 0.014(5) 0.028(5) 0.004(5)
C122 0.085(8) 0.047(6) 0.073(7) 0.015(5) 0.026(6) 0.009(5)
C123 0.091(7) 0.052(5) 0.069(7) 0.018(5) 0.025(5) 0.003(5)
C124 0.105(9) 0.051(5) 0.102(9) 0.020(5) 0.043(7) 0.004(5)
C125 0.109(9) 0.055(6) 0.106(9) 0.022(6) 0.043(7) 0.008(6)
C126 0.079(7) 0.044(5) 0.079(7) 0.014(5) 0.020(6) 0.011(5)
C127 0.092(8) 0.042(5) 0.090(7) 0.015(5) 0.032(6) 0.014(5)
C128 0.114(10) 0.043(5) 0.106(9) 0.014(5) 0.042(7) 0.017(5)
C129 0.125(10) 0.051(6) 0.124(9) 0.015(6) 0.055(8) 0.026(6)
C130 0.091(8) 0.056(5) 0.091(7) 0.007(5) 0.026(6) 0.018(5)
C131 0.067(8) 0.054(5) 0.068(7) 0.012(5) 0.008(5) 0.017(5)
C132 0.100(8) 0.050(7) 0.088(8) -0.002(6) 0.034(6) 0.019(5)
C133 0.094(8) 0.045(6) 0.094(7) 0.004(5) 0.028(6) 0.022(5)
C134 0.125(9) 0.049(6) 0.122(9) -0.009(6) 0.052(7) 0.010(6)
C135 0.118(9) 0.063(7) 0.113(9) -0.023(6) 0.045(7) 0.007(6)
C136 0.099(8) 0.066(7) 0.086(7) -0.012(5) 0.027(6) 0.017(5)
C137 0.100(9) 0.085(8) 0.084(8) -0.005(6) 0.026(7) 0.031(6)
C138 0.109(9) 0.109(9) 0.081(8) -0.008(6) 0.031(7) 0.031(6)
C139 0.189(13) 0.159(11) 0.136(10) -0.057(8) 0.088(10) -0.014(9)
C140 0.182(13) 0.178(12) 0.120(10) -0.054(9) 0.079(9) -0.007(9)
C141 0.170(13) 0.175(12) 0.139(10) -0.038(8) 0.078(9) 0.006(9)
C142 0.124(11) 0.152(10) 0.114(10) -0.015(7) 0.049(8) 0.015(8)
C143 0.107(10) 0.122(9) 0.100(9) -0.009(7) 0.036(7) 0.021(7)
C144 0.32(3) 0.28(2) 0.26(2) -0.076(18) 0.20(2) -0.070(18)
O39 0.133(8) 0.176(10) 0.202(11) 0.051(8) 0.103(8) 0.044(7)
N25 0.081(5) 0.064(6) 0.049(5) -0.006(5) 0.023(5) -0.006(4)
N26 0.083(6) 0.044(4) 0.041(5) -0.003(4) 0.016(5) -0.003(4)
N27 0.078(5) 0.053(5) 0.034(5) 0.005(4) 0.013(5) -0.007(4)
N28 0.086(6) 0.081(6) 0.039(5) -0.008(4) 0.018(5) 0.003(4)
N29 0.074(6) 0.096(7) 0.063(6) -0.006(5) 0.014(4) 0.006(5)
N30 0.088(8) 0.119(9) 0.077(6) 0.000(6) 0.023(6) 0.036(6)
C145 0.089(6) 0.080(6) 0.070(7) 0.004(6) 0.038(6) 0.006(5)
C146 0.089(7) 0.092(7) 0.106(9) 0.000(7) 0.043(7) -0.003(5)
C147 0.100(8) 0.130(8) 0.131(11) 0.029(8) 0.061(8) 0.010(6)
C213 0.117(8) 0.129(8) 0.132(10) 0.037(8) 0.069(8) 0.027(6)
C149 0.126(8) 0.116(8) 0.116(10) 0.025(7) 0.074(8) 0.031(6)
C150 0.115(8) 0.086(6) 0.106(9) -0.002(6) 0.060(7) 0.010(6)
C151 0.131(12) 0.202(16) 0.30(2) 0.083(15) 0.122(14) 0.044(10)
C152 0.079(6) 0.058(7) 0.069(7) 0.005(6) 0.025(6) 0.000(5)
C153 0.074(6) 0.049(5) 0.060(7) 0.001(5) 0.018(5) -0.004(4)
C154 0.094(7) 0.044(6) 0.084(8) 0.006(5) 0.036(6) -0.002(5)
C155 0.091(7) 0.052(5) 0.070(7) 0.003(5) 0.031(6) -0.005(5)
C156 0.082(5) 0.046(5) 0.049(6) -0.005(5) 0.019(5) -0.008(4)
C157 0.082(6) 0.046(6) 0.039(6) -0.005(5) 0.015(5) -0.005(5)
C158 0.078(6) 0.048(5) 0.033(6) 0.003(4) 0.009(5) -0.007(4)
C159 0.085(5) 0.050(5) 0.046(6) -0.002(4) 0.021(5) -0.009(4)
C160 0.091(6) 0.057(6) 0.074(7) -0.014(5) 0.027(6) -0.017(5)
C161 0.091(6) 0.064(6) 0.059(7) -0.013(5) 0.024(6) -0.013(5)
C162 0.084(6) 0.059(6) 0.060(7) -0.008(5) 0.028(5) -0.013(4)
C163 0.077(6) 0.089(6) 0.053(7) -0.024(5) 0.015(5) -0.009(4)
C164 0.090(7) 0.116(8) 0.100(9) -0.050(7) 0.041(7) -0.023(6)
C165 0.091(7) 0.117(8) 0.106(10) -0.055(7) 0.041(7) -0.026(6)
C166 0.087(6) 0.105(7) 0.061(7) -0.029(6) 0.022(6) -0.013(5)
C167 0.084(7) 0.091(7) 0.054(7) -0.023(6) 0.020(6) -0.005(5)
C168 0.072(7) 0.081(8) 0.058(6) -0.008(5) 0.011(5) 0.000(6)
C169 0.080(6) 0.116(9) 0.066(6) -0.030(6) 0.015(5) -0.005(6)
C170 0.085(6) 0.184(13) 0.086(7) -0.065(8) 0.007(5) 0.001(7)
C171 0.085(7) 0.192(13) 0.082(7) -0.052(8) 0.008(6) 0.010(7)
C172 0.072(6) 0.135(10) 0.067(6) -0.023(6) 0.008(5) 0.011(6)
C173 0.086(8) 0.153(12) 0.087(8) -0.021(7) 0.020(6) 0.029(7)
O20 0.085(6) 0.048(4) 0.050(4) 0.004(4) 0.017(4) -0.004(4)
O21 0.090(6) 0.061(5) 0.064(5) -0.019(4) 0.023(4) -0.020(4)
O22 0.100(6) 0.051(5) 0.054(5) 0.001(4) 0.017(4) 0.012(4)
O23 0.077(6) 0.042(4) 0.060(5) -0.008(4) 0.014(4) -0.010(4)
O24 0.106(7) 0.085(6) 0.062(5) 0.002(4) 0.023(5) 0.040(5)
O25 0.113(7) 0.083(6) 0.065(5) 0.007(4) 0.049(5) 0.021(5)
Re1 0.0925(5) 0.0480(4) 0.0488(4) 0.0001(3) 0.0186(3) -0.0007(3)
O51 0.122(7) 0.094(6) 0.072(5) 0.013(5) 0.062(5) 0.011(5)
O52 0.100(7) 0.046(5) 0.085(6) -0.007(4) 0.030(5) -0.016(4)
O53 0.119(7) 0.068(5) 0.065(5) 0.006(4) 0.058(5) 0.009(5)
O54 0.074(6) 0.076(6) 0.069(5) 0.005(4) -0.003(4) -0.008(5)
Re2 0.0940(5) 0.0600(4) 0.0529(4) -0.0010(3) 0.0249(4) 0.0055(3)
O55 0.117(8) 0.119(8) 0.082(6) -0.012(5) 0.058(6) 0.001(6)
O56 0.089(6) 0.070(5) 0.070(5) -0.005(4) 0.014(5) 0.017(5)
O57 0.112(7) 0.071(5) 0.059(5) -0.005(4) 0.045(5) -0.015(5)
O58 0.103(7) 0.083(6) 0.071(5) -0.010(5) 0.021(5) 0.008(5)
Re4 0.199(4) 0.0893(19) 0.131(2) -0.0079(16) 0.034(2) -0.051(2)
Re3 0.296(11) 0.136(4) 0.114(7) 0.041(5) 0.018(6) 0.082(6)
Re3B 0.298(11) 0.139(4) 0.114(8) 0.040(6) 0.024(7) 0.077(6)
S1 0.103(4) 0.107(4) 0.085(3) 0.010(3) 0.024(3) 0.002(3)
S2 0.150(5) 0.106(4) 0.071(3) -0.004(3) 0.023(3) -0.032(4)
N200 0.127(10) 0.122(9) 0.083(5) 0.016(5) 0.015(6) -0.024(7)
O1 0.094(9) 0.108(7) 0.095(8) 0.004(6) 0.028(7) -0.011(6)
O2 0.135(11) 0.118(8) 0.141(10) 0.017(7) 0.031(8) 0.023(7)
O3 0.170(10) 0.106(9) 0.073(5) 0.011(5) 0.013(6) -0.026(8)
O4 0.156(9) 0.152(10) 0.105(9) 0.012(7) 0.030(7) -0.044(8)

loop_
_atom_type_symbol
_atom_type_description
_atom_type_scat_dispersion_real
_atom_type_scat_dispersion_imag
_atom_type_scat_source
C C 0.0181 0.0091 'International Tables Vol C Tables 4.2.6.8 and 6.1.1.4'
H H 0.0000 0.0000 'International Tables Vol C Tables 4.2.6.8 and 6.1.1.4'
N N 0.0311 0.0180 'International Tables Vol C Tables 4.2.6.8 and 6.1.1.4'
O O 0.0492 0.0322 'International Tables Vol C Tables 4.2.6.8 and 6.1.1.4'
F F 0.0727 0.0534 'International Tables Vol C Tables 4.2.6.8 and 6.1.1.4'
S S 0.3331 0.5567 'International Tables Vol C Tables 4.2.6.8 and 6.1.1.4'
Zn Zn -1.5491 0.6778 'International Tables Vol C Tables 4.2.6.8 and 6.1.1.4'
Re Re -5.2083 5.8923 'International Tables Vol C Tables 4.2.6.8 and 6.1.1.4'

loop_
_geom_angle_atom_site_label_1
_geom_angle_atom_site_label_2
_geom_angle_atom_site_label_3
_geom_angle
O20 Zn1 N26 121.3(3)
O20 Zn1 N19 109.7(3)
N26 Zn1 N19 128.9(3)
O20 Zn1 N25 96.3(3)
N26 Zn1 N25 77.4(3)
N19 Zn1 N25 100.6(3)
O20 Zn1 N20 93.3(3)
N26 Zn1 N20 96.4(3)
N19 Zn1 N20 77.2(3)
N25 Zn1 N20 170.3(3)
O21 Zn2 O20 113.6(3)
O21 Zn2 N14 112.2(3)
O20 Zn2 N14 115.4(3)
O21 Zn2 N13 114.5(4)
O20 Zn2 N13 116.1(3)
N14 Zn2 N13 81.1(3)
O21 Zn3 N8 113.3(4)
O21 Zn3 N1 128.2(4)
N8 Zn3 N1 118.5(4)
O21 Zn3 N2 94.6(3)
N8 Zn3 N2 97.1(4)
N1 Zn3 N2 77.2(4)
O21 Zn3 N7 93.9(3)
N8 Zn3 N7 77.7(4)
N1 Zn3 N7 98.9(4)
N2 Zn3 N7 171.2(4)
O22 Zn4 N28 114.7(3)
O22 Zn4 N21 109.5(3)
N28 Zn4 N21 135.8(3)
O22 Zn4 N27 92.7(3)
N28 Zn4 N27 77.5(3)
N21 Zn4 N27 100.0(3)
O22 Zn4 N22 92.6(3)
N28 Zn4 N22 101.2(4)
N21 Zn4 N22 77.0(3)
N27 Zn4 N22 174.6(3)
O22 Zn5 O23 114.9(3)
O22 Zn5 N15 118.3(3)
O23 Zn5 N15 110.9(3)
O22 Zn5 N16 109.3(3)
O23 Zn5 N16 118.9(3)
N15 Zn5 N16 80.3(3)
O23 Zn6 N3 115.5(3)
O23 Zn6 N10 108.7(3)
N3 Zn6 N10 135.7(3)
O23 Zn6 N4 93.3(3)
N3 Zn6 N4 78.1(3)
N10 Zn6 N4 99.5(3)
O23 Zn6 N9 92.7(3)
N3 Zn6 N9 100.8(4)
N10 Zn6 N9 76.9(3)
N4 Zn6 N9 173.8(3)
O24 Zn7 N23 112.9(4)
O24 Zn7 N30 123.8(4)
N23 Zn7 N30 123.2(4)
O24 Zn7 N24 94.1(4)
N23 Zn7 N24 78.7(4)
N30 Zn7 N24 99.0(4)
O24 Zn7 N29 93.9(3)
N23 Zn7 N29 96.6(4)
N30 Zn7 N29 77.9(4)
N24 Zn7 N29 171.9(4)
O24 Zn8 O25 114.4(3)
O24 Zn8 N17 112.6(4)
O25 Zn8 N17 115.2(4)
O24 Zn8 N18 115.6(4)
O25 Zn8 N18 114.1(4)
N17 Zn8 N18 80.7(4)
O25 Zn9 N12 112.6(4)
O25 Zn9 N5 120.0(3)
N12 Zn9 N5 127.4(4)
O25 Zn9 N6 95.8(3)
N12 Zn9 N6 100.0(4)
N5 Zn9 N6 77.3(3)
O25 Zn9 N11 93.5(3)
N12 Zn9 N11 77.4(4)
N5 Zn9 N11 97.0(4)
N6 Zn9 N11 170.7(3)
C7 O31 C4 112.6(13)
C33 O32 C36 114.6(12)
C8 N1 C1 120.9(11)
C8 N1 Zn3 113.3(8)
C1 N1 Zn3 124.7(8)
C13 N2 C9 118.5(10)
C13 N2 Zn3 128.7(8)
C9 N2 Zn3 112.8(7)
C14 N3 C18 118.6(9)
C14 N3 Zn6 124.5(7)
C18 N3 Zn6 116.3(7)
C23 N4 C19 120.2(9)
C23 N4 Zn6 127.2(7)
C19 N4 Zn6 112.4(7)
C24 N5 C28 119.9(9)
C24 N5 Zn9 127.4(7)
C28 N5 Zn9 112.6(7)
C29 N6 C30 119.8(10)
C29 N6 Zn9 112.1(8)
C30 N6 Zn9 128.1(7)
C2 C1 C6 120.0
C2 C1 N1 122.1(9)
C6 C1 N1 117.6(9)
C3 C2 C1 120.0
C3 C2 H2 120.0
C1 C2 H2 120.0
C2 C3 C4 120.0
C2 C3 H3 120.0
C4 C3 H3 120.0
C3 C4 C5 120.0
C3 C4 O31 126.0(10)
C5 C4 O31 113.9(10)
C4 C5 C6 120.0
C4 C5 H5 120.0
C6 C5 H5 120.0
C5 C6 C1 120.0
C5 C6 H6 120.0
C1 C6 H6 120.0
O31 C7 H7A 109.5
O31 C7 H7B 109.5
H7A C7 H7B 109.5
O31 C7 H7C 109.5
H7A C7 H7C 109.5
H7B C7 H7C 109.5
N1 C8 C9 122.3(12)
N1 C8 H8 118.9
C9 C8 H8 118.9
N2 C9 C10 120.4(11)
N2 C9 C8 113.6(11)
C10 C9 C8 125.5(12)
C11 C10 C9 120.3(11)
C11 C10 H10 119.9
C9 C10 H10 119.9
C10 C11 C12 119.4(11)
C10 C11 H11 120.3
C12 C11 H11 120.3
C13 C12 C11 116.9(10)
C13 C12 C15 120.1(10)
C11 C12 C15 123.0(10)
N2 C13 C12 123.8(10)
N2 C13 H13 118.1
C12 C13 H13 118.1
N3 C14 C15 124.8(10)
N3 C14 H14 117.6
C15 C14 H14 117.6
C14 C15 C16 115.2(10)
C14 C15 C12 120.0(10)
C16 C15 C12 124.8(10)
C17 C16 C15 120.7(11)
C17 C16 H16 119.6
C15 C16 H16 119.6
C16 C17 C18 121.1(11)
C16 C17 H17 119.4
C18 C17 H17 119.4
N3 C18 C17 119.4(9)
N3 C18 C19 115.0(9)
C17 C18 C19 125.4(10)
N4 C19 C20 117.9(9)
N4 C19 C18 118.0(9)
C20 C19 C18 124.1(10)
C21 C20 C19 122.6(10)
C21 C20 H20 118.7
C19 C20 H20 118.7
C20 C21 C22 118.5(10)
C20 C21 H21 120.8
C22 C21 H21 120.8
C23 C22 C21 117.1(10)
C23 C22 C25 120.3(9)
C21 C22 C25 122.5(9)
N4 C23 C22 123.5(10)
N4 C23 H23 118.2
C22 C23 H23 118.2
N5 C24 C25 124.3(10)
N5 C24 H24 117.9
C25 C24 H24 117.9
C26 C25 C24 115.7(10)
C26 C25 C22 122.6(9)
C24 C25 C22 121.6(9)
C27 C26 C25 121.1(10)
C27 C26 H26 119.5
C25 C26 H26 119.5
C26 C27 C28 120.0(11)
C26 C27 H27 120.0
C28 C27 H27 120.0
N5 C28 C27 119.1(10)
N5 C28 C29 118.5(10)
C27 C28 C29 122.4(10)
N6 C29 C28 119.3(11)
N6 C29 H29 120.4
C28 C29 H29 120.4
C31 C30 C35 120.0
C31 C30 N6 119.1(8)
C35 C30 N6 120.9(8)
C32 C31 C30 120.0
C32 C31 H31 120.0
C30 C31 H31 120.0
C31 C32 C33 120.0
C31 C32 H32 120.0
C33 C32 H32 120.0
O32 C33 C34 123.0(9)
O32 C33 C32 116.9(9)
C34 C33 C32 120.0
C33 C34 C35 120.0
C33 C34 H34 120.0
C35 C34 H34 120.0
C34 C35 C30 120.0
C34 C35 H35 120.0
C30 C35 H35 120.0
O32 C36 H36A 109.5
O32 C36 H36B 109.5
H36A C36 H36B 109.5
O32 C36 H36C 109.5
H36A C36 H36C 109.5
H36B C36 H36C 109.5
C40 O33 C43 117.6(11)
C69 O34 C72' 103(3)
C69 O34 C72 117.6(16)
C44 N7 C37 122.0(10)
C44 N7 Zn3 111.1(8)
C37 N7 Zn3 126.8(8)
C49 N8 C45 117.9(11)
C49 N8 Zn3 126.6(8)
C45 N8 Zn3 115.1(8)
C50 N9 C54 118.3(9)
C50 N9 Zn6 127.6(7)
C54 N9 Zn6 114.1(7)
C59 N10 C55 122.4(9)
C59 N10 Zn6 123.7(7)
C55 N10 Zn6 113.9(7)
C60 N11 C64 118.2(10)
C60 N11 Zn9 132.6(7)
C64 N11 Zn9 109.2(7)
C65 N12 C66 116.1(10)
C65 N12 Zn9 114.7(8)
C66 N12 Zn9 128.5(8)
C38 C37 C42 120.0
C38 C37 N7 121.9(8)
C42 C37 N7 117.5(8)
C39 C38 C37 120.0
C39 C38 H38 120.0
C37 C38 H38 120.0
C38 C39 C40 120.0
C38 C39 H39 120.0
C40 C39 H39 120.0
O33 C40 C39 117.2(9)
O33 C40 C41 122.8(9)
C39 C40 C41 120.0
C42 C41 C40 120.0
C42 C41 H41 120.0
C40 C41 H41 120.0
C41 C42 C37 120.0
C41 C42 H42 120.0
C37 C42 H42 120.0
O33 C43 H43A 109.5
O33 C43 H43B 109.5
H43A C43 H43B 109.5
O33 C43 H43C 109.5
H43A C43 H43C 109.5
H43B C43 H43C 109.5
N7 C44 C45 120.1(12)
N7 C44 H44 119.9
C45 C44 H44 119.9
C46 C45 N8 119.7(11)
C46 C45 C44 124.4(12)
N8 C45 C44 115.9(11)
C45 C46 C47 122.1(12)
C45 C46 H46 118.9
C47 C46 H46 118.9
C48 C47 C46 118.2(12)
C48 C47 H47 120.9
C46 C47 H47 120.9
C47 C48 C49 116.7(11)
C47 C48 C51 124.7(11)
C49 C48 C51 118.4(11)
N8 C49 C48 124.7(11)
N8 C49 H49 117.7
C48 C49 H49 117.7
N9 C50 C51 125.6(10)
N9 C50 H50 117.2
C51 C50 H50 117.2
C50 C51 C52 114.4(10)
C50 C51 C48 121.4(10)
C52 C51 C48 123.9(10)
C53 C52 C51 121.9(11)
C53 C52 H52 119.1
C51 C52 H52 119.1
C52 C53 C54 118.3(11)
C52 C53 H53 120.8
C54 C53 H53 120.8
N9 C54 C53 121.4(10)
N9 C54 C55 117.1(9)
C53 C54 C55 121.5(10)
N10 C55 C56 117.5(9)
N10 C55 C54 117.4(9)
C56 C55 C54 124.8(10)
C57 C56 C55 120.9(11)
C57 C56 H56 119.6
C55 C56 H56 119.6
C56 C57 C58 121.9(11)
C56 C57 H57 119.0
C58 C57 H57 119.0
C57 C58 C59 115.1(10)
C57 C58 C61 125.8(10)
C59 C58 C61 119.0(9)
N10 C59 C58 122.0(10)
N10 C59 H59 119.0
C58 C59 H59 119.0
N11 C60 C61 124.1(10)
N11 C60 H60 117.9
C61 C60 H60 117.9
C60 C61 C62 116.8(10)
C60 C61 C58 122.0(9)
C62 C61 C58 121.0(10)
C63 C62 C61 119.4(11)
C63 C62 H62 120.3
C61 C62 H62 120.3
C62 C63 C64 119.6(11)
C62 C63 H63 120.2
C64 C63 H63 120.2
N11 C64 C63 121.1(10)
N11 C64 C65 117.2(11)
C63 C64 C65 121.6(11)
N12 C65 C64 121.0(12)
N12 C65 H65 119.5
C64 C65 H65 119.5
C67 C66 C71 120.0
C67 C66 N12 120.9(8)
C71 C66 N12 119.1(8)
C66 C67 C68 120.0
C66 C67 H67 120.0
C68 C67 H67 120.0
C67 C68 C69 120.0
C67 C68 H68 120.0
C69 C68 H68 120.0
O34 C69 C68 118.4(10)
O34 C69 C70 121.6(10)
C68 C69 C70 120.0
C71 C70 C69 120.0
C71 C70 H70 120.0
C69 C70 H70 120.0
C70 C71 C66 120.0
C70 C71 H71 120.0
C66 C71 H71 120.0
O34 C72 H72A 109.5
O34 C72 H72B 109.5
H72A C72 H72B 109.5
O34 C72 H72C 109.5
H72A C72 H72C 109.5
H72B C72 H72C 109.5
O34 C72' H72X 109.5
O34 C72' H72Y 109.5
H72X C72' H72Y 109.5
O34 C72' H72Z 109.5
H72X C72' H72Z 109.5
H72Y C72' H72Z 109.5
C76 O35 C79 122.9(11)
C105 O36 C108 114.1(13)
C80 N13 C73 124.9(9)
C80 N13 Zn2 110.0(7)
C73 N13 Zn2 124.6(7)
C85 N14 C81 118.2(9)
C85 N14 Zn2 130.9(7)
C81 N14 Zn2 110.9(7)
C86 N15 C90 119.9(8)
C86 N15 Zn5 126.8(7)
C90 N15 Zn5 113.3(7)
C95 N16 C91 121.2(9)
C95 N16 Zn5 125.2(7)
C91 N16 Zn5 113.6(7)
C96 N17 C100 121.0(10)
C96 N17 Zn8 129.4(7)
C100 N17 Zn8 109.6(7)
C101 N18 C102 126.2(10)
C101 N18 Zn8 110.3(8)
C102 N18 Zn8 123.1(8)
C74 C73 C78 120.0
C74 C73 N13 123.2(7)
C78 C73 N13 116.7(7)
C73 C74 C75 120.0
C73 C74 H74 120.0
C75 C74 H74 120.0
C74 C75 C76 120.0
C74 C75 H75 120.0
C76 C75 H75 120.0
O35 C76 C75 117.3(8)
O35 C76 C77 122.7(8)
C75 C76 C77 120.0
C78 C77 C76 120.0
C78 C77 H77 120.0
C76 C77 H77 120.0
C77 C78 C73 120.0
C77 C78 H78 120.0
C73 C78 H78 120.0
O35 C79 H79A 109.5
O35 C79 H79B 109.5
H79A C79 H79B 109.5
O35 C79 H79C 109.5
H79A C79 H79C 109.5
H79B C79 H79C 109.5
N13 C80 C81 122.2(10)
N13 C80 H80 118.9
C81 C80 H80 118.9
N14 C81 C82 120.0(10)
N14 C81 C80 115.6(10)
C82 C81 C80 124.4(10)
C81 C82 C83 121.5(10)
C81 C82 H82 119.2
C83 C82 H82 119.2
C82 C83 C84 118.0(10)
C82 C83 H83 121.0
C84 C83 H83 121.0
C85 C84 C83 116.2(10)
C85 C84 C87 121.1(9)
C83 C84 C87 122.6(10)
N14 C85 C84 126.1(10)
N14 C85 H85 117.0
C84 C85 H85 117.0
N15 C86 C87 125.2(10)
N15 C86 H86 117.4
C87 C86 H86 117.4
C86 C87 C88 114.2(9)
C86 C87 C84 122.2(9)
C88 C87 C84 123.5(9)
C89 C88 C87 122.3(10)
C89 C88 H88 118.8
C87 C88 H88 118.8
C88 C89 C90 118.9(10)
C88 C89 H89 120.6
C90 C89 H89 120.6
N15 C90 C89 119.4(9)
N15 C90 C91 117.0(8)
C89 C90 C91 123.5(9)
N16 C91 C92 116.8(9)
N16 C91 C90 115.7(8)
C92 C91 C90 127.5(9)
C93 C92 C91 122.6(11)
C93 C92 H92 118.7
C91 C92 H92 118.7
C92 C93 C94 120.0(10)
C92 C93 H93 120.0
C94 C93 H93 120.0
C93 C94 C95 116.6(10)
C93 C94 C97 124.2(10)
C95 C94 C97 119.2(9)
N16 C95 C94 122.3(10)
N16 C95 H95 118.9
C94 C95 H95 118.9
N17 C96 C97 123.7(10)
N17 C96 H96 118.1
C97 C96 H96 118.1
C98 C97 C96 115.5(10)
C98 C97 C94 122.5(10)
C96 C97 C94 121.9(9)
C99 C98 C97 120.0(11)
C99 C98 H98 120.0
C97 C98 H98 120.0
C98 C99 C100 121.4(11)
C98 C99 H99 119.3
C100 C99 H99 119.3
N17 C100 C99 118.2(10)
N17 C100 C101 117.8(11)
C99 C100 C101 123.8(10)
N18 C101 C100 121.0(11)
N18 C101 H101 119.5
C100 C101 H101 119.5
C103 C102 C107 120.0
C103 C102 N18 121.2(8)
C107 C102 N18 118.8(8)
C104 C103 C102 120.0
C104 C103 H103 120.0
C102 C103 H103 120.0
C103 C104 C105 120.0
C103 C104 H104 120.0
C105 C104 H104 120.0
O36 C105 C106 125.4(10)
O36 C105 C104 114.5(10)
C106 C105 C104 120.0
C107 C106 C105 120.0
C107 C106 H106 120.0
C105 C106 H106 120.0
C106 C107 C102 120.0
C106 C107 H107 120.0
C102 C107 H107 120.0
O36 C108 H10A 109.5
O36 C108 H10B 109.5
H10A C108 H10B 109.5
O36 C108 H10C 109.5
H10A C108 H10C 109.5
H10B C108 H10C 109.5
C112 O37 C115 114.2(19)
C141 O38 C144 118.9(14)
C116 N19 C309 121.9(13)
C116 N19 C109 114.8(11)
C116 N19 Zn1 114.2(7)
C309 N19 Zn1 123.8(11)
C109 N19 Zn1 128.5(11)
C121 N20 C117 116.4(9)
C121 N20 Zn1 134.0(7)
C117 N20 Zn1 109.6(7)
C122 N21 C126 118.0(9)
C122 N21 Zn4 125.8(7)
C126 N21 Zn4 116.1(7)
C131 N22 C127 121.1(9)
C131 N22 Zn4 125.6(7)
C127 N22 Zn4 113.4(7)
C132 N23 C136 118.7(10)
C132 N23 Zn7 128.9(8)
C136 N23 Zn7 112.4(8)
C137 N24 C138 122.5(10)
C137 N24 Zn7 110.0(8)
C138 N24 Zn7 127.3(8)
C110 C109 C114 120.0
C110 C109 N19 122.4(11)
C114 C109 N19 117.2(11)
C109 C110 C111 120.0
C109 C110 H110 120.0
C111 C110 H110 120.0
C110 C111 C112 120.0
C110 C111 H111 120.0
C112 C111 H111 120.0
O37 C112 C111 120.3(12)
O37 C112 C113 119.7(12)
C111 C112 C113 120.0
C114 C113 C112 120.0
C114 C113 H113 120.0
C112 C113 H113 120.0
C113 C114 C109 120.0
C113 C114 H114 120.0
C109 C114 H114 120.0
O37 C115 H11A 109.5
O37 C115 H11B 109.5
H11A C115 H11B 109.5
O37 C115 H11C 109.5
H11A C115 H11C 109.5
H11B C115 H11C 109.5
N19 C116 C117 122.7(10)
N19 C116 H116 118.6
C117 C116 H116 118.6
N20 C117 C118 120.7(10)
N20 C117 C116 115.8(9)
C118 C117 C116 123.4(10)
C119 C118 C117 120.8(10)
C119 C118 H118 119.6
C117 C118 H118 119.6
C118 C119 C120 119.5(10)
C118 C119 H119 120.3
C120 C119 H119 120.3
C119 C120 C121 115.9(10)
C119 C120 C123 123.5(9)
C121 C120 C123 120.6(9)
N20 C121 C120 126.1(10)
N20 C121 H121 117.0
C120 C121 H121 117.0
N21 C122 C123 125.6(10)
N21 C122 H122 117.2
C123 C122 H122 117.2
C122 C123 C124 115.1(10)
C122 C123 C120 121.7(9)
C124 C123 C120 123.2(10)
C125 C124 C123 120.0(10)
C125 C124 H124 120.0
C123 C124 H124 120.0
C124 C125 C126 120.9(10)
C124 C125 H125 119.5
C126 C125 H125 119.5
N21 C126 C125 119.7(9)
N21 C126 C127 116.3(9)
C125 C126 C127 123.9(9)
N22 C127 C128 119.2(10)
N22 C127 C126 117.0(9)
C128 C127 C126 123.5(10)
C129 C128 C127 120.7(11)
C129 C128 H128 119.7
C127 C128 H128 119.7
C128 C129 C130 121.0(11)
C128 C129 H129 119.5
C130 C129 H129 119.5
C129 C130 C131 116.3(10)
C129 C130 C133 124.6(10)
C131 C130 C133 119.0(10)
N22 C131 C130 121.6(10)
N22 C131 H131 119.2
C130 C131 H131 119.2
N23 C132 C133 126.1(11)
N23 C132 H132 117.0
C133 C132 H132 117.0
C134 C133 C132 114.2(10)
C134 C133 C130 124.6(11)
C132 C133 C130 121.2(10)
C135 C134 C133 120.3(11)
C135 C134 H134 119.8
C133 C134 H134 119.8
C134 C135 C136 121.3(11)
C134 C135 H135 119.3
C136 C135 H135 119.3
N23 C136 C135 118.8(10)
N23 C136 C137 116.8(11)
C135 C136 C137 124.4(11)
N24 C137 C136 121.8(12)
N24 C137 H137 119.1
C136 C137 H137 119.1
C139 C138 C143 120.0
C139 C138 N24 122.6(8)
C143 C138 N24 117.4(8)
C138 C139 C140 120.0
C138 C139 H139 120.0
C140 C139 H139 120.0
C141 C140 C139 120.0
C141 C140 H140 120.0
C139 C140 H140 120.0
O38 C141 C142 123.9(10)
O38 C141 C140 116.1(10)
C142 C141 C140 120.0
C143 C142 C141 120.0
C143 C142 H142 120.0
C141 C142 H142 120.0
C142 C143 C138 120.0
C142 C143 H143 120.0
C138 C143 H143 120.0
O38 C144 H14A 109.5
O38 C144 H14B 109.5
H14A C144 H14B 109.5
O38 C144 H14C 109.5
H14A C144 H14C 109.5
H14B C144 H14C 109.5
C312 O337 C315 124(2)
C310 C309 C314 120.0
C310 C309 N19 121.0(12)
C314 C309 N19 118.9(12)
C311 C310 C309 120.0
C311 C310 H310 120.0
C309 C310 H310 120.0
C312 C311 C310 120.0
C312 C311 H311 120.0
C310 C311 H311 120.0
O337 C312 C311 125.3(12)
O337 C312 C313 114.4(12)
C311 C312 C313 120.0
C312 C313 C314 120.0
C312 C313 H313 120.0
C314 C313 H313 120.0
C313 C314 C309 120.0
C313 C314 H314 120.0
C309 C314 H314 120.0
O337 C315 H31A 109.5
O337 C315 H31B 109.5
H31A C315 H31B 109.5
O337 C315 H31C 109.5
H31A C315 H31C 109.5
H31B C315 H31C 109.5
C213 O39 C151 116.0(12)
C177 O40 C180 120.6(17)
C152 N25 C145 121.2(9)
C152 N25 Zn1 109.3(7)
C145 N25 Zn1 129.5(6)
C157 N26 C153 115.6(9)
C157 N26 Zn1 129.6(7)
C153 N26 Zn1 114.7(7)
C158 N27 C162 118.4(9)
C158 N27 Zn4 127.5(7)
C162 N27 Zn4 114.1(7)
C167 N28 C163 118.2(10)
C167 N28 Zn4 124.7(7)
C163 N28 Zn4 116.7(7)
C168 N29 C172 120.9(10)
C168 N29 Zn7 128.7(7)
C172 N29 Zn7 110.4(7)
C173 N30 C374 128.6(17)
C173 N30 C174 117.5(11)
C173 N30 Zn7 112.2(8)
C374 N30 Zn7 116.7(15)
C174 N30 Zn7 129.4(9)
C146 C145 C150 120.0
C146 C145 N25 119.2(7)
C150 C145 N25 120.8(7)
C145 C146 C147 120.0
C145 C146 H146 120.0
C147 C146 H146 120.0
C146 C147 C213 120.0
C146 C147 H147 120.0
C213 C147 H147 120.0
O39 C213 C147 125.3(9)
O39 C213 C149 114.7(9)
C147 C213 C149 120.0
C150 C149 C213 120.0
C150 C149 H149 120.0
C213 C149 H149 120.0
C149 C150 C145 120.0
C149 C150 H150 120.0
C145 C150 H150 120.0
O39 C151 H15A 109.5
O39 C151 H15B 109.5
H15A C151 H15B 109.5
O39 C151 H15C 109.5
H15A C151 H15C 109.5
H15B C151 H15C 109.5
N25 C152 C153 123.6(10)
N25 C152 H152 118.2
C153 C152 H152 118.2
C154 C153 N26 121.2(9)
C154 C153 C152 123.9(10)
N26 C153 C152 114.9(9)
C153 C154 C155 121.0(10)
C153 C154 H154 119.5
C155 C154 H154 119.5
C156 C155 C154 118.5(10)
C156 C155 H155 120.7
C154 C155 H155 120.7
C157 C156 C155 117.2(9)
C157 C156 C159 120.9(9)
C155 C156 C159 121.9(9)
N26 C157 C156 126.4(10)
N26 C157 H157 116.8
C156 C157 H157 116.8
N27 C158 C159 124.8(10)
N27 C158 H158 117.6
C159 C158 H158 117.6
C158 C159 C160 115.6(9)
C158 C159 C156 121.5(9)
C160 C159 C156 122.9(9)
C161 C160 C159 120.8(10)
C161 C160 H160 119.6
C159 C160 H160 119.6
C160 C161 C162 119.2(10)
C160 C161 H161 120.4
C162 C161 H161 120.4
N27 C162 C161 121.1(9)
N27 C162 C163 116.1(9)
C161 C162 C163 122.8(9)
N28 C163 C164 119.7(10)
N28 C163 C162 115.6(9)
C164 C163 C162 124.6(10)
C165 C164 C163 123.0(11)
C165 C164 H164 118.5
C163 C164 H164 118.5
C164 C165 C166 118.4(11)
C164 C165 H165 120.8
C166 C165 H165 120.8
C167 C166 C165 116.5(10)
C167 C166 C169 119.8(10)
C165 C166 C169 123.3(11)
N28 C167 C166 124.3(11)
N28 C167 H167 117.9
C166 C167 H167 117.9
N29 C168 C169 124.0(10)
N29 C168 H168 118.0
C169 C168 H168 118.0
C168 C169 C170 115.8(10)
C168 C169 C166 121.5(10)
C170 C169 C166 122.7(10)
C171 C170 C169 120.4(11)
C171 C170 H170 119.8
C169 C170 H170 119.8
C170 C171 C172 120.0(11)
C170 C171 H171 120.0
C172 C171 H171 120.0
N29 C172 C173 117.1(10)
N29 C172 C171 118.3(10)
C173 C172 C171 124.4(11)
N30 C173 C172 121.9(12)
N30 C173 H173 119.0
C172 C173 H173 119.0
C175 C174 C179 120.0
C175 C174 N30 116.0(10)
C179 C174 N30 123.9(10)
C174 C175 C176 120.0
C174 C175 H175 120.0
C176 C175 H175 120.0
C177 C176 C175 120.0
C177 C176 H176 120.0
C175 C176 H176 120.0
O40 C177 C176 118.4(12)
O40 C177 C178 121.2(12)
C176 C177 C178 120.0
C179 C178 C177 120.0
C179 C178 H178 120.0
C177 C178 H178 120.0
C178 C179 C174 120.0
C178 C179 H179 120.0
C174 C179 H179 120.0
O40 C180 H18A 109.5
O40 C180 H18B 109.5
H18A C180 H18B 109.5
O40 C180 H18C 109.5
H18A C180 H18C 109.5
H18B C180 H18C 109.5
N30 C374 C375 137(2)
N30 C374 C379 102(2)
C375 C374 C379 120.0
C374 C375 C376 120.0
C374 C375 H375 120.0
C376 C375 H375 120.0
C377 C376 C375 120.0
C377 C376 H376 120.0
C375 C376 H376 120.0
O340 C377 C376 118.0(15)
O340 C377 C378 121.8(15)
C376 C377 C378 120.0
C379 C378 C377 120.0
C379 C378 H378 120.0
C377 C378 H378 120.0
C378 C379 C374 120.0
C378 C379 H379 120.0
C374 C379 H379 120.0
C377 O340 C380 118(2)
O340 C380 H38A 109.5
O340 C380 H38B 109.5
H38A C380 H38B 109.5
O340 C380 H38C 109.5
H38A C380 H38C 109.5
H38B C380 H38C 109.5
Zn2 O20 Zn1 141.3(4)
Zn2 O20 H20A 104.6
Zn1 O20 H20A 113.9
Zn2 O21 Zn3 134.5(4)
Zn2 O21 H21A 105.3
Zn3 O21 H21A 119.0
Zn5 O22 Zn4 132.9(4)
Zn5 O22 H22 101.5
Zn4 O22 H22 125.6
Zn5 O23 Zn6 133.6(4)
Zn5 O23 H23A 100.0
Zn6 O23 H23A 103.0
Zn8 O24 Zn7 133.6(5)
Zn8 O24 H24A 112.9
Zn7 O24 H24A 101.8
Zn8 O25 Zn9 140.0(4)
Zn8 O25 H25 103.9
Zn9 O25 H25 101.6
O52 Re1 O51 109.8(4)
O52 Re1 O53 109.5(4)
O51 Re1 O53 109.4(4)
O52 Re1 O54 107.5(3)
O51 Re1 O54 110.7(4)
O53 Re1 O54 109.8(4)
O55 Re2 O58 109.5(4)
O55 Re2 O56 110.3(4)
O58 Re2 O56 107.9(4)
O55 Re2 O57 108.0(4)
O58 Re2 O57 110.3(4)
O56 Re2 O57 110.9(4)
O61 Re4 O63 106.9(12)
O61 Re4 O60 108.6(12)
O63 Re4 O60 116.8(12)
O61 Re4 O62 111.5(12)
O63 Re4 O62 102.6(11)
O60 Re4 O62 110.3(11)
O62B Re4B O60B 113(2)
O62B Re4B O61B 118(2)
O60B Re4B O61B 100.7(18)
O62B Re4B O63B 99.6(18)
O60B Re4B O63B 110.1(19)
O61B Re4B O63B 116(2)
O67 Re3 O65 129.4(14)
O67 Re3 O66 110.3(13)
O65 Re3 O66 103.2(12)
O67 Re3 O64 114.4(14)
O65 Re3 O64 94.9(12)
O66 Re3 O64 100.2(13)
O66B Re3B O67B 112.2(17)
O66B Re3B O64B 114.1(17)
O67B Re3B O64B 93.5(14)
O66B Re3B O65B 117(2)
O67B Re3B O65B 106.8(18)
O64B Re3B O65B 110.1(18)
O1 S1 O2 118.8(9)
O1 S1 N200 119.1(8)
O2 S1 N200 104.5(9)
O1 S1 C1A 104.9(9)
O2 S1 C1A 103.6(9)
N200 S1 C1A 103.9(9)
O4 S2 O3 128.4(10)
O4 S2 N200 115.1(8)
O3 S2 N200 102.6(7)
O4 S2 C2A 103.6(10)
O3 S2 C2A 96.3(9)
N200 S2 C2A 107.9(10)
S1 N200 S2 120.8(8)
F2A C1A F3A 104.2(16)
F2A C1A F1A 105.9(15)
F3A C1A F1A 107.8(16)
F2A C1A S1 112.5(14)
F3A C1A S1 112.5(14)
F1A C1A S1 113.3(13)
F6A C2A F4A 108.9(16)
F6A C2A F5A 108.6(17)
F4A C2A F5A 107.3(16)
F6A C2A S2 112.2(14)
F4A C2A S2 115.6(14)
F5A C2A S2 103.7(12)
N1S C1S C2S 165.6(19)
C1S C2S H2S1 109.5
C1S C2S H2S2 109.5
H2S1 C2S H2S2 109.5
C1S C2S H2S3 109.5
H2S1 C2S H2S3 109.5
H2S2 C2S H2S3 109.5

loop_
_geom_bond_atom_site_label_1
_geom_bond_atom_site_label_2
_geom_bond_distance
Zn1 O20 1.950(7)
Zn1 N26 2.088(9)
Zn1 N19 2.094(8)
Zn1 N25 2.222(9)
Zn1 N20 2.240(9)
Zn2 O21 1.866(7)
Zn2 O20 1.895(6)
Zn2 N14 2.049(9)
Zn2 N13 2.076(9)
Zn3 O21 1.950(7)
Zn3 N8 2.063(10)
Zn3 N1 2.100(11)
Zn3 N2 2.171(10)
Zn3 N7 2.217(10)
Zn4 O22 1.944(7)
Zn4 N28 2.079(9)
Zn4 N21 2.120(9)
Zn4 N27 2.158(8)
Zn4 N22 2.183(9)
Zn5 O22 1.866(7)
Zn5 O23 1.874(7)
Zn5 N15 2.059(8)
Zn5 N16 2.073(8)
Zn6 O23 1.924(6)
Zn6 N3 2.078(8)
Zn6 N10 2.158(8)
Zn6 N4 2.163(9)
Zn6 N9 2.171(9)
Zn7 O24 1.934(7)
Zn7 N23 2.105(10)
Zn7 N30 2.114(10)
Zn7 N24 2.159(10)
Zn7 N29 2.175(9)
Zn8 O24 1.892(7)
Zn8 O25 1.908(7)
Zn8 N17 2.088(10)
Zn8 N18 2.097(10)
Zn9 O25 1.934(7)
Zn9 N12 2.089(9)
Zn9 N5 2.099(9)
Zn9 N6 2.200(10)
Zn9 N11 2.231(9)
O31 C7 1.381(14)
O31 C4 1.411(10)
O32 C33 1.363(10)
O32 C36 1.439(15)
N1 C8 1.276(12)
N1 C1 1.467(10)
N2 C13 1.336(11)
N2 C9 1.358(11)
N3 C14 1.350(10)
N3 C18 1.371(11)
N4 C23 1.320(10)
N4 C19 1.358(10)
N5 C24 1.319(10)
N5 C28 1.373(11)
N6 C29 1.285(11)
N6 C30 1.424(9)
C1 C2 1.3900
C1 C6 1.3900
C2 C3 1.3900
C2 H2 0.9500
C3 C4 1.3900
C3 H3 0.9500
C4 C5 1.3900
C5 C6 1.3900
C5 H5 0.9500
C6 H6 0.9500
C7 H7A 0.9800
C7 H7B 0.9800
C7 H7C 0.9800
C8 C9 1.428(12)
C8 H8 0.9500
C9 C10 1.383(12)
C10 C11 1.374(12)
C10 H10 0.9500
C11 C12 1.397(12)
C11 H11 0.9500
C12 C13 1.387(12)
C12 C15 1.448(11)
C13 H13 0.9500
C14 C15 1.377(11)
C14 H14 0.9500
C15 C16 1.418(12)
C16 C17 1.353(12)
C16 H16 0.9500
C17 C18 1.383(11)
C17 H17 0.9500
C18 C19 1.452(11)
C19 C20 1.406(11)
C20 C21 1.344(11)
C20 H20 0.9500
C21 C22 1.408(11)
C21 H21 0.9500
C22 C23 1.390(11)
C22 C25 1.460(11)
C23 H23 0.9500
C24 C25 1.407(11)
C24 H24 0.9500
C25 C26 1.386(11)
C26 C27 1.382(12)
C26 H26 0.9500
C27 C28 1.398(12)
C27 H27 0.9500
C28 C29 1.401(12)
C29 H29 0.9500
C30 C31 1.3900
C30 C35 1.3900
C31 C32 1.3900
C31 H31 0.9500
C32 C33 1.3900
C32 H32 0.9500
C33 C34 1.3900
C34 C35 1.3900
C34 H34 0.9500
C35 H35 0.9500
C36 H36A 0.9800
C36 H36B 0.9800
C36 H36C 0.9800
O33 C40 1.359(10)
O33 C43 1.432(13)
O34 C69 1.331(10)
O34 C72' 1.438(19)
O34 C72 1.459(16)
N7 C44 1.282(12)
N7 C37 1.433(10)
N8 C49 1.337(11)
N8 C45 1.374(12)
N9 C50 1.324(11)
N9 C54 1.360(10)
N10 C59 1.310(10)
N10 C55 1.365(10)
N11 C60 1.309(10)
N11 C64 1.365(11)
N12 C65 1.286(12)
N12 C66 1.423(10)
C37 C38 1.3900
C37 C42 1.3900
C38 C39 1.3900
C38 H38 0.9500
C39 C40 1.3900
C39 H39 0.9500
C40 C41 1.3900
C41 C42 1.3900
C41 H41 0.9500
C42 H42 0.9500
C43 H43A 0.9800
C43 H43B 0.9800
C43 H43C 0.9800
C44 C45 1.440(12)
C44 H44 0.9500
C45 C46 1.368(12)
C46 C47 1.391(12)
C46 H46 0.9500
C47 C48 1.392(12)
C47 H47 0.9500
C48 C49 1.401(12)
C48 C51 1.457(12)
C49 H49 0.9500
C50 C51 1.386(11)
C50 H50 0.9500
C51 C52 1.427(12)
C52 C53 1.355(12)
C52 H52 0.9500
C53 C54 1.404(12)
C53 H53 0.9500
C54 C55 1.443(12)
C55 C56 1.402(11)
C56 C57 1.328(12)
C56 H56 0.9500
C57 C58 1.409(12)
C57 H57 0.9500
C58 C59 1.418(11)
C58 C61 1.465(11)
C59 H59 0.9500
C60 C61 1.394(11)
C60 H60 0.9500
C61 C62 1.401(11)
C62 C63 1.363(12)
C62 H62 0.9500
C63 C64 1.395(12)
C63 H63 0.9500
C64 C65 1.411(12)
C65 H65 0.9500
C66 C67 1.3900
C66 C71 1.3900
C67 C68 1.3900
C67 H67 0.9500
C68 C69 1.3900
C68 H68 0.9500
C69 C70 1.3900
C70 C71 1.3900
C70 H70 0.9500
C71 H71 0.9500
C72 H72A 0.9800
C72 H72B 0.9800
C72 H72C 0.9800
C72' H72X 0.9800
C72' H72Y 0.9800
C72' H72Z 0.9800
O35 C76 1.356(9)
O35 C79 1.390(13)
O36 C105 1.338(10)
O36 C108 1.433(15)
N13 C80 1.275(11)
N13 C73 1.429(9)
N14 C85 1.306(11)
N14 C81 1.369(11)
N15 C86 1.321(10)
N15 C90 1.366(10)
N16 C95 1.311(10)
N16 C91 1.364(10)
N17 C96 1.313(10)
N17 C100 1.354(11)
N18 C101 1.274(11)
N18 C102 1.402(10)
C73 C74 1.3900
C73 C78 1.3900
C74 C75 1.3900
C74 H74 0.9500
C75 C76 1.3900
C75 H75 0.9500
C76 C77 1.3900
C77 C78 1.3900
C77 H77 0.9500
C78 H78 0.9500
C79 H79A 0.9800
C79 H79B 0.9800
C79 H79C 0.9800
C80 C81 1.405(12)
C80 H80 0.9500
C81 C82 1.387(12)
C82 C83 1.387(12)
C82 H82 0.9500
C83 C84 1.410(11)
C83 H83 0.9500
C84 C85 1.397(11)
C84 C87 1.451(11)
C85 H85 0.9500
C86 C87 1.376(11)
C86 H86 0.9500
C87 C88 1.415(11)
C88 C89 1.367(12)
C88 H88 0.9500
C89 C90 1.396(11)
C89 H89 0.9500
C90 C91 1.451(12)
C91 C92 1.405(11)
C92 C93 1.318(12)
C92 H92 0.9500
C93 C94 1.383(12)
C93 H93 0.9500
C94 C95 1.408(11)
C94 C97 1.459(11)
C95 H95 0.9500
C96 C97 1.399(12)
C96 H96 0.9500
C97 C98 1.398(11)
C98 C99 1.367(12)
C98 H98 0.9500
C99 C100 1.382(12)
C99 H99 0.9500
C100 C101 1.418(12)
C101 H101 0.9500
C102 C103 1.3900
C102 C107 1.3900
C103 C104 1.3900
C103 H103 0.9500
C104 C105 1.3900
C104 H104 0.9500
C105 C106 1.3900
C106 C107 1.3900
C106 H106 0.9500
C107 H107 0.9500
C108 H10A 0.9800
C108 H10B 0.9800
C108 H10C 0.9800
O37 C112 1.354(13)
O37 C115 1.426(17)
O38 C141 1.351(11)
O38 C144 1.437(15)
N19 C116 1.272(10)
N19 C309 1.391(14)
N19 C109 1.453(11)
N20 C121 1.330(10)
N20 C117 1.366(11)
N21 C122 1.340(10)
N21 C126 1.350(10)
N22 C131 1.327(11)
N22 C127 1.354(10)
N23 C132 1.331(11)
N23 C136 1.346(11)
N24 C137 1.289(12)
N24 C138 1.431(10)
C109 C110 1.3900
C109 C114 1.3900
C110 C111 1.3900
C110 H110 0.9500
C111 C112 1.3900
C111 H111 0.9500
C112 C113 1.3900
C113 C114 1.3900
C113 H113 0.9500
C114 H114 0.9500
C115 H11A 0.9800
C115 H11B 0.9800
C115 H11C 0.9800
C116 C117 1.421(12)
C116 H116 0.9500
C117 C118 1.389(12)
C118 C119 1.370(12)
C118 H118 0.9500
C119 C120 1.384(11)
C119 H119 0.9500
C120 C121 1.390(11)
C120 C123 1.452(11)
C121 H121 0.9500
C122 C123 1.381(11)
C122 H122 0.9500
C123 C124 1.406(12)
C124 C125 1.366(12)
C124 H124 0.9500
C125 C126 1.389(11)
C125 H125 0.9500
C126 C127 1.468(12)
C127 C128 1.387(11)
C128 C129 1.345(12)
C128 H128 0.9500
C129 C130 1.391(12)
C129 H129 0.9500
C130 C131 1.419(11)
C130 C133 1.451(12)
C131 H131 0.9500
C132 C133 1.398(12)
C132 H132 0.9500
C133 C134 1.394(12)
C134 C135 1.367(12)
C134 H134 0.9500
C135 C136 1.403(12)
C135 H135 0.9500
C136 C137 1.416(12)
C137 H137 0.9500
C138 C139 1.3900
C138 C143 1.3900
C139 C140 1.3900
C139 H139 0.9500
C140 C141 1.3900
C140 H140 0.9500
C141 C142 1.3900
C142 C143 1.3900
C142 H142 0.9500
C143 H143 0.9500
C144 H14A 0.9800
C144 H14B 0.9800
C144 H14C 0.9800
O337 C312 1.355(13)
O337 C315 1.401(17)
C309 C310 1.3900
C309 C314 1.3900
C310 C311 1.3900
C310 H310 0.9500
C311 C312 1.3900
C311 H311 0.9500
C312 C313 1.3900
C313 C314 1.3900
C313 H313 0.9500
C314 H314 0.9500
C315 H31A 0.9800
C315 H31B 0.9800
C315 H31C 0.9800
O39 C213 1.359(10)
O39 C151 1.410(14)
O40 C177 1.349(12)
O40 C180 1.427(16)
N25 C152 1.280(10)
N25 C145 1.435(9)
N26 C157 1.326(10)
N26 C153 1.374(10)
N27 C158 1.337(10)
N27 C162 1.351(10)
N28 C167 1.329(10)
N28 C163 1.359(11)
N29 C168 1.328(11)
N29 C172 1.347(11)
N30 C173 1.279(11)
N30 C374 1.38(2)
N30 C174 1.451(11)
C145 C146 1.3900
C145 C150 1.3900
C146 C147 1.3900
C146 H146 0.9500
C147 C213 1.3900
C147 H147 0.9500
C213 C149 1.3900
C149 C150 1.3900
C149 H149 0.9500
C150 H150 0.9500
C151 H15A 0.9800
C151 H15B 0.9800
C151 H15C 0.9800
C152 C153 1.405(11)
C152 H152 0.9500
C153 C154 1.371(11)
C154 C155 1.377(11)
C154 H154 0.9500
C155 C156 1.374(11)
C155 H155 0.9500
C156 C157 1.374(11)
C156 C159 1.460(11)
C157 H157 0.9500
C158 C159 1.379(11)
C158 H158 0.9500
C159 C160 1.419(11)
C160 C161 1.359(11)
C160 H160 0.9500
C161 C162 1.401(11)
C161 H161 0.9500
C162 C163 1.473(12)
C163 C164 1.377(12)
C164 C165 1.334(12)
C164 H164 0.9500
C165 C166 1.413(12)
C165 H165 0.9500
C166 C167 1.394(12)
C166 C169 1.461(12)
C167 H167 0.9500
C168 C169 1.390(11)
C168 H168 0.9500
C169 C170 1.395(12)
C170 C171 1.380(13)
C170 H170 0.9500
C171 C172 1.411(12)
C171 H171 0.9500
C172 C173 1.402(12)
C173 H173 0.9500
C174 C175 1.3900
C174 C179 1.3900
C175 C176 1.3900
C175 H175 0.9500
C176 C177 1.3900
C176 H176 0.9500
C177 C178 1.3900
C178 C179 1.3900
C178 H178 0.9500
C179 H179 0.9500
C180 H18A 0.9800
C180 H18B 0.9800
C180 H18C 0.9800
C374 C375 1.3900
C374 C379 1.3900
C375 C376 1.3900
C375 H375 0.9500
C376 C377 1.3900
C376 H376 0.9500
C377 O340 1.336(14)
C377 C378 1.3900
C378 C379 1.3900
C378 H378 0.9500
C379 H379 0.9500
O340 C380 1.430(18)
C380 H38A 0.9800
C380 H38B 0.9800
C380 H38C 0.9800
O20 H20A 0.8900
O21 H21A 0.8900
O22 H22 0.8900
O23 H23A 0.8900
O24 H24A 0.8900
O25 H25 0.8900
Re1 O52 1.684(8)
Re1 O51 1.701(8)
Re1 O53 1.713(7)
Re1 O54 1.732(7)
Re2 O55 1.668(9)
Re2 O58 1.705(8)
Re2 O56 1.716(8)
Re2 O57 1.726(7)
Re4 O61 1.668(15)
Re4 O63 1.696(16)
Re4 O60 1.712(15)
Re4 O62 1.743(15)
Re4B O62B 1.663(18)
Re4B O60B 1.681(18)
Re4B O61B 1.698(18)
Re4B O63B 1.728(18)
Re3 O67 1.649(15)
Re3 O65 1.712(16)
Re3 O66 1.725(16)
Re3 O64 1.770(17)
Re3B O66B 1.661(17)
Re3B O67B 1.701(17)
Re3B O64B 1.705(18)
Re3B O65B 1.720(18)
S1 O1 1.396(9)
S1 O2 1.462(10)
S1 N200 1.587(10)
S1 C1A 1.834(9)
S2 O4 1.401(10)
S2 O3 1.428(9)
S2 N200 1.645(10)
S2 C2A 1.820(9)
C1A F2A 1.282(16)
C1A F3A 1.320(16)
C1A F1A 1.348(16)
C2A F6A 1.311(16)
C2A F4A 1.326(16)
C2A F5A 1.416(17)
N1S C1S 1.032(18)
C1S C2S 1.63(2)
C2S H2S1 0.9800
C2S H2S2 0.9800
C2S H2S3 0.9800

loop_
_geom_hbond_atom_site_label_D
_geom_hbond_atom_site_label_H
_geom_hbond_atom_site_label_A
_geom_hbond_distance_DH
_geom_hbond_distance_HA
_geom_hbond_distance_DA
_geom_hbond_angle_DHA
O20 H20A O51 0.89 2.44 2.826(10) 106.6
O20 H20A O65 0.89 2.35 3.136(18) 147.6
O21 H21A O65 0.89 1.96 2.66(2) 134.6
O22 H22 O57 0.89 2.29 2.960(11) 132.2
O22 H22 N1S 0.89 2.54 3.175(15) 128.6
O23 H23A N1S 0.89 2.29 3.069(16) 146.2
O24 H24A O61 0.89 2.00 2.78(2) 145.6
O25 H25 O55 0.89 2.02 2.882(10) 162.0
O25 H25 O61 0.89 3.18 3.393(19) 96.1

loop_
_geom_torsion_atom_site_label_1
_geom_torsion_atom_site_label_2
_geom_torsion_atom_site_label_3
_geom_torsion_atom_site_label_4
_geom_torsion
C8 N1 C1 C2 -52.3(15)
Zn3 N1 C1 C2 114.4(9)
C8 N1 C1 C6 133.9(12)
Zn3 N1 C1 C6 -59.4(11)
C6 C1 C2 C3 0.0
N1 C1 C2 C3 -173.7(9)
C1 C2 C3 C4 0.0
C2 C3 C4 C5 0.0
C2 C3 C4 O31 177.4(12)
C7 O31 C4 C3 3.5(19)
C7 O31 C4 C5 -179.0(12)
C3 C4 C5 C6 0.0
O31 C4 C5 C6 -177.7(11)
C4 C5 C6 C1 0.0
C2 C1 C6 C5 0.0
N1 C1 C6 C5 174.0(9)
C1 N1 C8 C9 179.3(12)
Zn3 N1 C8 C9 11.2(19)
C13 N2 C9 C10 -5.4(19)
Zn3 N2 C9 C10 173.9(11)
C13 N2 C9 C8 -177.8(11)
Zn3 N2 C9 C8 1.5(14)
N1 C8 C9 N2 -9(2)
N1 C8 C9 C10 179.3(15)
N2 C9 C10 C11 8(2)
C8 C9 C10 C11 180.0(14)
C9 C10 C11 C12 -4(2)
C10 C11 C12 C13 -4(2)
C10 C11 C12 C15 175.7(13)
C9 N2 C13 C12 -2.5(18)
Zn3 N2 C13 C12 178.3(9)
C11 C12 C13 N2 7.0(19)
C15 C12 C13 N2 -172.4(11)
C18 N3 C14 C15 -0.4(15)
Zn6 N3 C14 C15 170.5(8)
N3 C14 C15 C16 2.5(16)
N3 C14 C15 C12 -175.3(9)
C13 C12 C15 C14 48.7(16)
C11 C12 C15 C14 -130.7(13)
C13 C12 C15 C16 -128.9(13)
C11 C12 C15 C16 51.7(18)
C14 C15 C16 C17 -4.1(19)
C12 C15 C16 C17 173.7(12)
C15 C16 C17 C18 4(2)
C14 N3 C18 C17 -0.3(16)
Zn6 N3 C18 C17 -172.0(9)
C14 N3 C18 C19 176.3(9)
Zn6 N3 C18 C19 4.6(12)
C16 C17 C18 N3 -1(2)
C16 C17 C18 C19 -177.6(13)
C23 N4 C19 C20 5.6(16)
Zn6 N4 C19 C20 -179.8(8)
C23 N4 C19 C18 -172.0(10)
Zn6 N4 C19 C18 2.6(12)
N3 C18 C19 N4 -4.8(15)
C17 C18 C19 N4 171.6(12)
N3 C18 C19 C20 177.7(10)
C17 C18 C19 C20 -5.9(19)
N4 C19 C20 C21 -0.8(18)
C18 C19 C20 C21 176.7(12)
C19 C20 C21 C22 -3.3(19)
C20 C21 C22 C23 2.7(17)
C20 C21 C22 C25 -179.5(11)
C19 N4 C23 C22 -6.4(15)
Zn6 N4 C23 C22 179.8(7)
C21 C22 C23 N4 2.1(15)
C25 C22 C23 N4 -175.8(9)
C28 N5 C24 C25 0.0(16)
Zn9 N5 C24 C25 174.7(7)
N5 C24 C25 C26 1.1(16)
N5 C24 C25 C22 -179.5(10)
C23 C22 C25 C26 -138.4(11)
C21 C22 C25 C26 43.8(16)
C23 C22 C25 C24 42.3(14)
C21 C22 C25 C24 -135.4(11)
C24 C25 C26 C27 -0.9(16)
C22 C25 C26 C27 179.7(11)
C25 C26 C27 C28 -0.3(19)
C24 N5 C28 C27 -1.3(16)
Zn9 N5 C28 C27 -176.8(9)
C24 N5 C28 C29 179.7(10)
Zn9 N5 C28 C29 4.2(13)
C26 C27 C28 N5 1.4(18)
C26 C27 C28 C29 -179.6(11)
C30 N6 C29 C28 177.9(9)
Zn9 N6 C29 C28 -2.2(13)
N5 C28 C29 N6 -1.3(17)
C27 C28 C29 N6 179.7(11)
C29 N6 C30 C31 -39.8(12)
Zn9 N6 C30 C31 140.3(6)
C29 N6 C30 C35 140.3(9)
Zn9 N6 C30 C35 -39.6(11)
C35 C30 C31 C32 0.0
N6 C30 C31 C32 -179.9(9)
C30 C31 C32 C33 0.0
C36 O32 C33 C34 12.8(18)
C36 O32 C33 C32 -164.4(14)
C31 C32 C33 O32 177.3(10)
C31 C32 C33 C34 0.0
O32 C33 C34 C35 -177.1(10)
C32 C33 C34 C35 0.0
C33 C34 C35 C30 0.0
C31 C30 C35 C34 0.0
N6 C30 C35 C34 179.9(9)
C44 N7 C37 C38 -3.8(15)
Zn3 N7 C37 C38 173.2(5)
C44 N7 C37 C42 -175.1(10)
Zn3 N7 C37 C42 1.9(11)
C42 C37 C38 C39 0.0
N7 C37 C38 C39 -171.1(9)
C37 C38 C39 C40 0.0
C43 O33 C40 C39 -174.9(11)
C43 O33 C40 C41 4.9(16)
C38 C39 C40 O33 179.8(10)
C38 C39 C40 C41 0.0
O33 C40 C41 C42 -179.8(10)
C39 C40 C41 C42 0.0
C40 C41 C42 C37 0.0
C38 C37 C42 C41 0.0
N7 C37 C42 C41 171.5(8)
C37 N7 C44 C45 -178.6(10)
Zn3 N7 C44 C45 3.9(16)
C49 N8 C45 C46 -7.7(18)
Zn3 N8 C45 C46 179.2(10)
C49 N8 C45 C44 173.3(11)
Zn3 N8 C45 C44 0.3(14)
N7 C44 C45 C46 178.1(13)
N7 C44 C45 N8 -3.1(19)
N8 C45 C46 C47 5(2)
C44 C45 C46 C47 -176.5(13)
C45 C46 C47 C48 3(2)
C46 C47 C48 C49 -7(2)
C46 C47 C48 C51 177.1(13)
C45 N8 C49 C48 3.4(19)
Zn3 N8 C49 C48 175.6(9)
C47 C48 C49 N8 4(2)
C51 C48 C49 N8 -179.9(12)
C54 N9 C50 C51 -3.4(19)
Zn6 N9 C50 C51 178.9(10)
N9 C50 C51 C52 5(2)
N9 C50 C51 C48 179.0(12)
C47 C48 C51 C50 -143.2(14)
C49 C48 C51 C50 41.1(19)
C47 C48 C51 C52 30(2)
C49 C48 C51 C52 -145.3(13)
C50 C51 C52 C53 -4(2)
C48 C51 C52 C53 -178.4(14)
C51 C52 C53 C54 3(2)
C50 N9 C54 C53 1.2(18)
Zn6 N9 C54 C53 179.3(10)
C50 N9 C54 C55 -177.2(11)
Zn6 N9 C54 C55 0.8(14)
C52 C53 C54 N9 -1(2)
C52 C53 C54 C55 177.4(13)
C59 N10 C55 C56 -2.1(18)
Zn6 N10 C55 C56 176.8(9)
C59 N10 C55 C54 173.0(11)
Zn6 N10 C55 C54 -8.1(14)
N9 C54 C55 N10 5.0(17)
C53 C54 C55 N10 -173.5(11)
N9 C54 C55 C56 179.7(12)
C53 C54 C55 C56 1(2)
N10 C55 C56 C57 5(2)
C54 C55 C56 C57 -169.9(13)
C55 C56 C57 C58 -4(2)
C56 C57 C58 C59 -0.4(19)
C56 C57 C58 C61 176.3(12)
C55 N10 C59 C58 -1.9(18)
Zn6 N10 C59 C58 179.4(8)
C57 C58 C59 N10 3.1(17)
C61 C58 C59 N10 -173.8(11)
C64 N11 C60 C61 -5.5(17)
Zn9 N11 C60 C61 172.5(8)
N11 C60 C61 C62 10.0(18)
N11 C60 C61 C58 -174.2(11)
C57 C58 C61 C60 -137.7(12)
C59 C58 C61 C60 38.9(17)
C57 C58 C61 C62 37.9(18)
C59 C58 C61 C62 -145.5(11)
C60 C61 C62 C63 -8.2(18)
C58 C61 C62 C63 176.0(12)
C61 C62 C63 C64 3(2)
C60 N11 C64 C63 -0.8(17)
Zn9 N11 C64 C63 -179.2(10)
C60 N11 C64 C65 176.2(11)
Zn9 N11 C64 C65 -2.2(13)
C62 C63 C64 N11 2(2)
C62 C63 C64 C65 -174.8(13)
C66 N12 C65 C64 178.7(11)
Zn9 N12 C65 C64 7.3(18)
N11 C64 C65 N12 -3(2)
C63 C64 C65 N12 173.8(13)
C65 N12 C66 C67 -46.8(14)
Zn9 N12 C66 C67 123.2(8)
C65 N12 C66 C71 134.1(11)
Zn9 N12 C66 C71 -55.9(12)
C71 C66 C67 C68 0.0
N12 C66 C67 C68 -179.1(10)
C66 C67 C68 C69 0.0
C72' O34 C69 C68 -168(3)
C72 O34 C69 C68 -4(2)
C72' O34 C69 C70 13(3)
C72 O34 C69 C70 177.3(17)
C67 C68 C69 O34 -179.0(11)
C67 C68 C69 C70 0.0
O34 C69 C70 C71 178.9(11)
C68 C69 C70 C71 0.0
C69 C70 C71 C66 0.0
C67 C66 C71 C70 0.0
N12 C66 C71 C70 179.1(10)
C80 N13 C73 C74 1.0(14)
Zn2 N13 C73 C74 172.5(5)
C80 N13 C73 C78 -175.1(10)
Zn2 N13 C73 C78 -3.6(10)
C78 C73 C74 C75 0.0
N13 C73 C74 C75 -176.0(9)
C73 C74 C75 C76 0.0
C79 O35 C76 C75 178.3(13)
C79 O35 C76 C77 -2.0(17)
C74 C75 C76 O35 179.7(9)
C74 C75 C76 C77 0.0
O35 C76 C77 C78 -179.7(9)
C75 C76 C77 C78 0.0
C76 C77 C78 C73 0.0
C74 C73 C78 C77 0.0
N13 C73 C78 C77 176.3(8)
C73 N13 C80 C81 175.8(10)
Zn2 N13 C80 C81 3.2(15)
C85 N14 C81 C82 -1.4(17)
Zn2 N14 C81 C82 179.3(9)
C85 N14 C81 C80 179.7(11)
Zn2 N14 C81 C80 0.3(13)
N13 C80 C81 N14 -2.5(18)
N13 C80 C81 C82 178.6(12)
N14 C81 C82 C83 2.5(19)
C80 C81 C82 C83 -178.7(12)
C81 C82 C83 C84 -3(2)
C82 C83 C84 C85 3.1(17)
C82 C83 C84 C87 179.7(11)
C81 N14 C85 C84 1.3(18)
Zn2 N14 C85 C84 -179.5(8)
C83 C84 C85 N14 -2.2(18)
C87 C84 C85 N14 -178.9(11)
C90 N15 C86 C87 1.5(17)
Zn5 N15 C86 C87 -179.0(8)
N15 C86 C87 C88 -0.3(17)
N15 C86 C87 C84 -177.2(11)
C85 C84 C87 C86 30.9(18)
C83 C84 C87 C86 -145.6(12)
C85 C84 C87 C88 -145.8(12)
C83 C84 C87 C88 37.8(18)
C86 C87 C88 C89 -0.9(19)
C84 C87 C88 C89 175.9(12)
C87 C88 C89 C90 1(2)
C86 N15 C90 C89 -1.6(17)
Zn5 N15 C90 C89 178.9(9)
C86 N15 C90 C91 174.8(11)
Zn5 N15 C90 C91 -4.7(13)
C88 C89 C90 N15 0.5(19)
C88 C89 C90 C91 -175.7(13)
C95 N16 C91 C92 -2.4(17)
Zn5 N16 C91 C92 177.7(9)
C95 N16 C91 C90 176.5(11)
Zn5 N16 C91 C90 -3.4(14)
N15 C90 C91 N16 5.5(17)
C89 C90 C91 N16 -178.3(11)
N15 C90 C91 C92 -175.7(11)
C89 C90 C91 C92 0(2)
N16 C91 C92 C93 -1(2)
C90 C91 C92 C93 -179.4(14)
C91 C92 C93 C94 6(2)
C92 C93 C94 C95 -8.8(19)
C92 C93 C94 C97 171.7(13)
C91 N16 C95 C94 -0.4(18)
Zn5 N16 C95 C94 179.4(8)
C93 C94 C95 N16 6.0(18)
C97 C94 C95 N16 -174.5(11)
C100 N17 C96 C97 0.2(18)
Zn8 N17 C96 C97 -179.1(8)
N17 C96 C97 C98 0.4(18)
N17 C96 C97 C94 -176.9(11)
C93 C94 C97 C98 35(2)
C95 C94 C97 C98 -144.8(12)
C93 C94 C97 C96 -148.2(12)
C95 C94 C97 C96 32.3(18)
C96 C97 C98 C99 1.2(19)
C94 C97 C98 C99 178.5(12)
C97 C98 C99 C100 -3(2)
C96 N17 C100 C99 -2.4(18)
Zn8 N17 C100 C99 177.0(10)
C96 N17 C100 C101 -177.7(11)
Zn8 N17 C100 C101 1.7(14)
C98 C99 C100 N17 4(2)
C98 C99 C100 C101 179.0(13)
C102 N18 C101 C100 -177.7(11)
Zn8 N18 C101 C100 9.5(17)
N17 C100 C101 N18 -8(2)
C99 C100 C101 N18 176.9(13)
C101 N18 C102 C103 7.5(17)
Zn8 N18 C102 C103 179.5(6)
C101 N18 C102 C107 -172.0(12)
Zn8 N18 C102 C107 0.0(12)
C107 C102 C103 C104 0.0
N18 C102 C103 C104 -179.5(11)
C102 C103 C104 C105 0.0
C108 O36 C105 C106 -6(3)
C108 O36 C105 C104 176.9(17)
C103 C104 C105 O36 177.3(14)
C103 C104 C105 C106 0.0
O36 C105 C106 C107 -177.0(15)
C104 C105 C106 C107 0.0
C105 C106 C107 C102 0.0
C103 C102 C107 C106 0.0
N18 C102 C107 C106 179.5(11)
C116 N19 C109 C110 -48.1(18)
Zn1 N19 C109 C110 112.7(12)
C116 N19 C109 C114 138.8(12)
Zn1 N19 C109 C114 -60.4(18)
C114 C109 C110 C111 0.0
N19 C109 C110 C111 -173(2)
C109 C110 C111 C112 0.0
C115 O37 C112 C111 -178(2)
C115 O37 C112 C113 3(3)
C110 C111 C112 O37 -179(2)
C110 C111 C112 C113 0.0
O37 C112 C113 C114 179(2)
C111 C112 C113 C114 0.0
C112 C113 C114 C109 0.0
C110 C109 C114 C113 0.0
N19 C109 C114 C113 173(2)
C309 N19 C116 C117 -176.6(14)
C109 N19 C116 C117 170.4(14)
Zn1 N19 C116 C117 6.8(16)
C121 N20 C117 C118 1.1(18)
Zn1 N20 C117 C118 179.5(10)
C121 N20 C117 C116 178.0(11)
Zn1 N20 C117 C116 -3.7(13)
N19 C116 C117 N20 -1.8(19)
N19 C116 C117 C118 174.9(13)
N20 C117 C118 C119 4(2)
C116 C117 C118 C119 -173.0(13)
C117 C118 C119 C120 -2(2)
C118 C119 C120 C121 -4.0(19)
C118 C119 C120 C123 177.6(12)
C117 N20 C121 C120 -8.0(18)
Zn1 N20 C121 C120 174.2(9)
C119 C120 C121 N20 9.5(19)
C123 C120 C121 N20 -172.1(11)
C126 N21 C122 C123 4.1(18)
Zn4 N21 C122 C123 179.7(9)
N21 C122 C123 C124 2.3(18)
N21 C122 C123 C120 -176.3(11)
C119 C120 C123 C122 -143.9(12)
C121 C120 C123 C122 37.8(18)
C119 C120 C123 C124 37.6(19)
C121 C120 C123 C124 -140.7(12)
C122 C123 C124 C125 -3.6(18)
C120 C123 C124 C125 175.0(12)
C123 C124 C125 C126 -1(2)
C122 N21 C126 C125 -9.1(17)
Zn4 N21 C126 C125 174.9(9)
C122 N21 C126 C127 174.0(10)
Zn4 N21 C126 C127 -2.0(13)
C124 C125 C126 N21 7.9(19)
C124 C125 C126 C127 -175.4(12)
C131 N22 C127 C128 1.0(18)
Zn4 N22 C127 C128 179.2(9)
C131 N22 C127 C126 -173.0(11)
Zn4 N22 C127 C126 5.2(13)
N21 C126 C127 N22 -2.2(16)
C125 C126 C127 N22 -179.0(11)
N21 C126 C127 C128 -176.0(11)
C125 C126 C127 C128 7(2)
N22 C127 C128 C129 2(2)
C126 C127 C128 C129 175.2(13)
C127 C128 C129 C130 -2(2)
C128 C129 C130 C131 0(2)
C128 C129 C130 C133 178.1(13)
C127 N22 C131 C130 -2.9(18)
Zn4 N22 C131 C130 179.1(8)
C129 C130 C131 N22 2.2(18)
C133 C130 C131 N22 -175.6(11)
C136 N23 C132 C133 -2.5(19)
Zn7 N23 C132 C133 176.8(9)
N23 C132 C133 C134 7.8(18)
N23 C132 C133 C130 -172.2(11)
C129 C130 C133 C134 38(2)
C131 C130 C133 C134 -144.0(12)
C129 C130 C133 C132 -141.6(13)
C131 C130 C133 C132 36.0(18)
C132 C133 C134 C135 -6.0(18)
C130 C133 C134 C135 174.0(12)
C133 C134 C135 C136 0(2)
C132 N23 C136 C135 -4.5(18)
Zn7 N23 C136 C135 176.1(10)
C132 N23 C136 C137 177.1(11)
Zn7 N23 C136 C137 -2.3(14)
C134 C135 C136 N23 6(2)
C134 C135 C136 C137 -175.8(13)
C138 N24 C137 C136 -179.3(11)
Zn7 N24 C137 C136 5.1(16)
N23 C136 C137 N24 -2(2)
C135 C136 C137 N24 179.6(13)
C137 N24 C138 C139 0.0(16)
Zn7 N24 C138 C139 174.8(6)
C137 N24 C138 C143 178.8(10)
Zn7 N24 C138 C143 -6.4(12)
C143 C138 C139 C140 0.0
N24 C138 C139 C140 178.8(10)
C138 C139 C140 C141 0.0
C144 O38 C141 C142 -5(3)
C144 O38 C141 C140 174.8(18)
C139 C140 C141 O38 -179.6(13)
C139 C140 C141 C142 0.0
O38 C141 C142 C143 179.6(14)
C140 C141 C142 C143 0.0
C141 C142 C143 C138 0.0
C139 C138 C143 C142 0.0
N24 C138 C143 C142 -178.8(9)
C116 N19 C309 C310 -57.5(19)
Zn1 N19 C309 C310 118.8(11)
C116 N19 C309 C314 126.2(13)
Zn1 N19 C309 C314 -57.5(17)
C314 C309 C310 C311 0.0
N19 C309 C310 C311 -176(2)
C309 C310 C311 C312 0.0
C315 O337 C312 C311 -31(4)
C315 O337 C312 C313 155(3)
C310 C311 C312 O337 -173(2)
C310 C311 C312 C313 0.0
O337 C312 C313 C314 174.1(19)
C311 C312 C313 C314 0.0
C312 C313 C314 C309 0.0
C310 C309 C314 C313 0.0
N19 C309 C314 C313 176(2)
C152 N25 C145 C146 150.0(8)
Zn1 N25 C145 C146 -29.0(10)
C152 N25 C145 C150 -31.4(12)
Zn1 N25 C145 C150 149.6(5)
C150 C145 C146 C147 0.0
N25 C145 C146 C147 178.5(8)
C145 C146 C147 C213 0.0
C151 O39 C213 C147 6.9(18)
C151 O39 C213 C149 -171.8(13)
C146 C147 C213 O39 -178.7(10)
C146 C147 C213 C149 0.0
O39 C213 C149 C150 178.9(9)
C147 C213 C149 C150 0.0
C213 C149 C150 C145 0.0
C146 C145 C150 C149 0.0
N25 C145 C150 C149 -178.5(8)
C145 N25 C152 C153 177.7(9)
Zn1 N25 C152 C153 -3.1(13)
C157 N26 C153 C154 0.6(14)
Zn1 N26 C153 C154 -176.9(8)
C157 N26 C153 C152 -179.3(9)
Zn1 N26 C153 C152 3.1(12)
N25 C152 C153 C154 -179.7(11)
N25 C152 C153 N26 0.2(16)
N26 C153 C154 C155 -1.0(17)
C152 C153 C154 C155 178.9(11)
C153 C154 C155 C156 0.4(17)
C154 C155 C156 C157 0.5(15)
C154 C155 C156 C159 178.4(10)
C153 N26 C157 C156 0.4(15)
Zn1 N26 C157 C156 177.5(7)
C155 C156 C157 N26 -1.0(16)
C159 C156 C157 N26 -178.9(9)
C162 N27 C158 C159 -3.8(15)
Zn4 N27 C158 C159 179.4(7)
N27 C158 C159 C160 2.4(15)
N27 C158 C159 C156 -178.5(9)
C157 C156 C159 C158 42.3(15)
C155 C156 C159 C158 -135.5(11)
C157 C156 C159 C160 -138.6(11)
C155 C156 C159 C160 43.6(16)
C158 C159 C160 C161 0.3(16)
C156 C159 C160 C161 -178.8(10)
C159 C160 C161 C162 -1.4(17)
C158 N27 C162 C161 2.5(15)
Zn4 N27 C162 C161 179.7(8)
C158 N27 C162 C163 -174.6(9)
Zn4 N27 C162 C163 2.6(12)
C160 C161 C162 N27 -0.1(17)
C160 C161 C162 C163 176.8(11)
C167 N28 C163 C164 -2.1(17)
Zn4 N28 C163 C164 -175.0(9)
C167 N28 C163 C162 173.4(10)
Zn4 N28 C163 C162 0.5(13)
N27 C162 C163 N28 -2.1(15)
C161 C162 C163 N28 -179.2(10)
N27 C162 C163 C164 173.2(11)
C161 C162 C163 C164 -3.9(19)
N28 C163 C164 C165 3(2)
C162 C163 C164 C165 -172.5(13)
C163 C164 C165 C166 -2(2)
C164 C165 C166 C167 1(2)
C164 C165 C166 C169 174.2(13)
C163 N28 C167 C166 1.4(17)
Zn4 N28 C167 C166 173.7(9)
C165 C166 C167 N28 -1.1(19)
C169 C166 C167 N28 -174.2(11)
C172 N29 C168 C169 -4(2)
Zn7 N29 C168 C169 178.2(10)
N29 C168 C169 C170 5(2)
N29 C168 C169 C166 -171.7(12)
C167 C166 C169 C168 42.6(19)
C165 C166 C169 C168 -130.0(14)
C167 C166 C169 C170 -134.1(15)
C165 C166 C169 C170 53(2)
C168 C169 C170 C171 0(2)
C166 C169 C170 C171 177.3(16)
C169 C170 C171 C172 -7(3)
C168 N29 C172 C173 -177.2(13)
Zn7 N29 C172 C173 0.6(17)
C168 N29 C172 C171 -2(2)
Zn7 N29 C172 C171 175.7(12)
C170 C171 C172 N29 8(3)
C170 C171 C172 C173 -177.7(17)
C374 N30 C173 C172 -154(2)
C174 N30 C173 C172 177.7(15)
Zn7 N30 C173 C172 8(2)
N29 C172 C173 N30 -6(2)
C171 C172 C173 N30 179.5(16)
C173 N30 C174 C175 136.8(13)
Zn7 N30 C174 C175 -55.3(16)
C173 N30 C174 C179 -48.2(18)
Zn7 N30 C174 C179 119.8(11)
C179 C174 C175 C176 0.0
N30 C174 C175 C176 175.2(16)
C174 C175 C176 C177 0.0
C180 O40 C177 C176 13(3)
C180 O40 C177 C178 -159.8(18)
C175 C176 C177 O40 -173.2(19)
C175 C176 C177 C178 0.0
O40 C177 C178 C179 173(2)
C176 C177 C178 C179 0.0
C177 C178 C179 C174 0.0
C175 C174 C179 C178 0.0
N30 C174 C179 C178 -174.8(17)
C173 N30 C374 C375 126(3)
Zn7 N30 C374 C375 -35(3)
C173 N30 C374 C379 -66(2)
Zn7 N30 C374 C379 133.8(12)
N30 C374 C375 C376 167(4)
C379 C374 C375 C376 0.0
C374 C375 C376 C377 0.0
C375 C376 C377 O340 175(3)
C375 C376 C377 C378 0.0
O340 C377 C378 C379 -175(3)
C376 C377 C378 C379 0.0
C377 C378 C379 C374 0.0
N30 C374 C379 C378 -171(2)
C375 C374 C379 C378 0.0
C376 C377 O340 C380 31(4)
C378 C377 O340 C380 -154(3)
O21 Zn2 O20 Zn1 173.8(6)
N14 Zn2 O20 Zn1 -54.6(7)
N13 Zn2 O20 Zn1 37.9(8)
O20 Zn2 O21 Zn3 151.6(5)
N14 Zn2 O21 Zn3 18.5(7)
N13 Zn2 O21 Zn3 -71.7(7)
O23 Zn5 O22 Zn4 141.9(5)
N15 Zn5 O22 Zn4 7.7(7)
N16 Zn5 O22 Zn4 -81.4(6)
O22 Zn5 O23 Zn6 141.7(5)
N15 Zn5 O23 Zn6 -80.8(6)
N16 Zn5 O23 Zn6 9.4(7)
O25 Zn8 O24 Zn7 152.0(5)
N17 Zn8 O24 Zn7 17.9(7)
N18 Zn8 O24 Zn7 -72.4(7)
O1 S1 N200 S2 -8.6(17)
O2 S1 N200 S2 126.8(13)
C1A S1 N200 S2 -124.9(13)
O4 S2 N200 S1 -32.4(17)
O3 S2 N200 S1 -176.3(12)
C2A S2 N200 S1 82.7(14)
O1 S1 C1A F2A -60.1(17)
O2 S1 C1A F2A 174.7(15)
N200 S1 C1A F2A 65.7(17)
O1 S1 C1A F3A 57.2(18)
O2 S1 C1A F3A -68.0(17)
N200 S1 C1A F3A -177.0(15)
O1 S1 C1A F1A 179.8(14)
O2 S1 C1A F1A 54.6(17)
N200 S1 C1A F1A -54.4(17)
O4 S2 C2A F6A 53.1(18)
O3 S2 C2A F6A -174.9(16)
N200 S2 C2A F6A -69.5(17)
O4 S2 C2A F4A 178.8(16)
O3 S2 C2A F4A -49.1(18)
N200 S2 C2A F4A 56.3(18)
O4 S2 C2A F5A -64.0(15)
O3 S2 C2A F5A 68.0(14)
N200 S2 C2A F5A 173.5(12)

loop_
_platon_squeeze_void_nr
_platon_squeeze_void_average_x
_platon_squeeze_void_average_y
_platon_squeeze_void_average_z
_platon_squeeze_void_volume
_platon_squeeze_void_count_electrons
_platon_squeeze_void_content
1 -0.001 0.000 -0.005 9252 4169 ' '
